data_4339282
loop_
_publ_author_name
'Tyeklar, Zoltan'
'Dunham, Stephen U.'
'Midelfort, Katarina'
'Scott, Daniel M.'
'Sajiki, Hirano'
'Ong, Karen'
'Lauffer, Randall B.'
'Caravan, Peter'
'McMurry, Thomas J.'

_publ_section_title
;
 Structural, kinetic, and thermodynamic characterization of the
 interconverting isomers of MS-325, a gadolinium(III)-based magnetic
 resonance angiography contrast agent.
;
_journal_issue 16
_journal_name_full 'Inorganic chemistry'
_journal_page_first 6621
_journal_page_last 6631
_journal_paper_doi 10.1021/ic7006843
_journal_volume 46
_journal_year 2007
_chemical_formula_sum 'C39 H95.78 Co Gd N9 O30.89 P'
_chemical_formula_weight 1432.40
_chemical_name_systematic
; 
 ? 
;
_space_group_IT_number 145
_symmetry_cell_setting trigonal
_symmetry_space_group_name_Hall 'P 32'
_symmetry_space_group_name_H-M 'P 32'
_atom_sites_solution_hydrogens geom
_atom_sites_solution_primary direct
_atom_sites_solution_secondary difmap
_audit_creation_method SHELXL
_cell_angle_alpha 90.00
_cell_angle_beta 90.00
_cell_angle_gamma 120.00
_cell_formula_units_Z 9
_cell_length_a 41.7541(3)
_cell_length_b 41.7541(3)
_cell_length_c 9.42520(10)
_cell_measurement_reflns_used 8192
_cell_measurement_temperature 130(2)
_cell_measurement_theta_max 22.5
_cell_measurement_theta_min 1.5
_cell_volume 14230.5(2)
_computing_cell_refinement 'Siemens SAINT'
_computing_data_collection 'Siemens SMART'
_computing_data_reduction 'Siemens SAINT / SADABS'
_computing_molecular_graphics 'Siemens SHELXTL'
_computing_publication_material 'Siemens SHELXTL'
_computing_structure_refinement 'SHELXL-93 (Sheldrick, 1993)'
_computing_structure_solution 'SHELXS-86 (Sheldrick, 1990)'
_diffrn_ambient_temperature 130(2)
_diffrn_measurement_device 'Siemens SMART'
_diffrn_measurement_method '\w scans 0.3 per frame, 30 sec per frame'
_diffrn_radiation_monochromator graphite
_diffrn_radiation_source 'fine-focus sealed tube'
_diffrn_radiation_type MoK\a
_diffrn_radiation_wavelength 0.71073
_diffrn_reflns_av_R_equivalents 0.0563
_diffrn_reflns_av_sigmaI/netI 0.1038
_diffrn_reflns_limit_h_max 44
_diffrn_reflns_limit_h_min -48
_diffrn_reflns_limit_k_max 50
_diffrn_reflns_limit_k_min -51
_diffrn_reflns_limit_l_max 11
_diffrn_reflns_limit_l_min -11
_diffrn_reflns_number 56045
_diffrn_reflns_theta_max 26.13
_diffrn_reflns_theta_min 0.98
_diffrn_standards_decay_% 0
_diffrn_standards_interval_count 0
_diffrn_standards_number 0
_exptl_absorpt_coefficient_mu 1.417
_exptl_absorpt_correction_T_max 0.95
_exptl_absorpt_correction_T_min 0.80
_exptl_absorpt_correction_type 'empirical based on redundant measurements SADA'
_exptl_crystal_colour orange
_exptl_crystal_density_diffrn 1.504
_exptl_crystal_density_method none
_exptl_crystal_description needlelike
_exptl_crystal_F_000 6713
_exptl_crystal_size_max 0.37
_exptl_crystal_size_mid 0.07
_exptl_crystal_size_min 0.07
_refine_diff_density_max 0.608
_refine_diff_density_min -0.675
_refine_diff_density_rms 0.122
_refine_ls_abs_structure_details 'Flack H D (1983), Acta Cryst. A39, 876-881'
_refine_ls_abs_structure_Flack -0.014(7)
_refine_ls_extinction_method none
_refine_ls_goodness_of_fit_all 1.084
_refine_ls_goodness_of_fit_obs 1.078
_refine_ls_matrix_type fullcycle
_refine_ls_number_parameters 2220
_refine_ls_number_reflns 32765
_refine_ls_number_restraints 414
_refine_ls_restrained_S_all 1.150
_refine_ls_restrained_S_obs 1.072
_refine_ls_R_factor_all 0.0717
_refine_ls_R_factor_obs 0.0568
_refine_ls_shift/esd_max 0.005
_refine_ls_shift/esd_mean 0.001
_refine_ls_structure_factor_coef Fsqd
_refine_ls_weighting_details 'w=1/[\s^2^(Fo^2^)+(0.0350P)^2^+0.0000P] where P=(Fo^2^+2Fc^2^)/3'
_refine_ls_weighting_scheme calc
_refine_ls_wR_factor_all 0.1088
_refine_ls_wR_factor_obs 0.0947
_reflns_number_observed 28805
_reflns_number_total 32769
_reflns_observed_criterion >2sigma(I)
_cod_data_source_file ic7006843-file002.cif
_cod_data_source_block ztxx
_cod_depositor_comments
;
The following automatic conversions were performed:

'_symmetry_cell_setting' value 'Trigonal' changed to 'trigonal'
according to
/usr/data/users/saulius/automatic-downloads/retrospective/ACS/lib/dictionaries/cif_core.dic
dictionary named 'cif_core.dic' version 2.4.2 from 2011-04-26.

Automatic conversion script
Id: cif_fix_values 2281 2013-09-26 08:29:07Z andrius 

The following automatic conversions were performed:

'_refine_ls_weighting_scheme' value 'calc
w=1/[\s^2^(Fo^2^)+(0.0350P)^2^+0.0000P] where P=(Fo^2^+2Fc^2^)/3' was
changed to 'calc'. New tag '_refine_ls_weighting_details' was
created. The value of the new tag was set to
'w=1/[\s^2^(Fo^2^)+(0.0350P)^2^+0.0000P] where P=(Fo^2^+2Fc^2^)/3'.

Automatic conversion script
Id: cif_fix_values 3143 2015-03-26 13:38:13Z robertas 
;
_cod_original_sg_symbol_H-M P3(2)
_cod_database_code 4339282

loop_
_symmetry_equiv_pos_as_xyz
'x, y, z'
'-y, x-y, z+2/3'
'-x+y, -x, z+1/3'

loop_
_atom_site_aniso_label
_atom_site_aniso_U_11
_atom_site_aniso_U_22
_atom_site_aniso_U_33
_atom_site_aniso_U_23
_atom_site_aniso_U_13
_atom_site_aniso_U_12
Gd1 0.0163(3) 0.0170(3) 0.0206(3) 0.0009(2) -0.0016(2) 0.0076(2)
P1 0.0231(15) 0.0161(14) 0.0166(14) 0.0005(11) 0.0012(11) 0.0129(12)
O1 0.020(4) 0.022(4) 0.023(4) 0.002(3) 0.001(3) 0.012(3)
O2 0.038(4) 0.025(4) 0.011(3) -0.003(3) 0.003(3) 0.019(3)
O3 0.027(4) 0.017(3) 0.022(4) 0.003(3) -0.011(3) 0.009(3)
O4 0.029(4) 0.039(4) 0.008(3) -0.006(3) -0.001(3) 0.021(3)
O5 0.026(4) 0.019(4) 0.027(4) -0.003(3) -0.002(3) 0.011(3)
O6 0.060(6) 0.035(5) 0.060(6) 0.021(4) 0.040(4) 0.032(5)
O7 0.027(4) 0.017(3) 0.023(4) 0.004(3) -0.002(3) 0.006(3)
O8 0.055(6) 0.018(4) 0.062(6) -0.007(4) -0.043(4) 0.010(4)
O9 0.024(4) 0.016(4) 0.028(4) 0.004(3) 0.005(3) 0.011(3)
O10 0.026(4) 0.025(4) 0.049(5) 0.013(4) -0.003(3) 0.015(4)
O11 0.042(5) 0.029(4) 0.017(4) 0.004(3) 0.002(3) 0.027(4)
O12 0.031(4) 0.031(4) 0.023(4) 0.002(3) 0.008(3) 0.004(4)
O13 0.033(4) 0.027(4) 0.033(4) -0.011(3) -0.017(3) 0.018(4)
O14 0.038(5) 0.034(4) 0.054(5) -0.012(4) 0.004(4) 0.021(4)
O15 0.027(4) 0.026(4) 0.035(4) -0.003(3) 0.000(3) 0.014(4)
N1 0.015(4) 0.017(4) 0.022(4) 0.005(3) 0.000(3) 0.007(3)
N2 0.018(4) 0.015(4) 0.018(4) 0.000(3) -0.001(3) 0.008(4)
N3 0.027(5) 0.029(4) 0.021(4) 0.003(3) 0.002(3) 0.019(4)
C1 0.014(5) 0.014(4) 0.028(6) 0.008(4) -0.007(4) 0.001(4)
C2 0.016(4) 0.018(4) 0.030(6) 0.008(4) -0.005(4) 0.005(4)
C3 0.010(5) 0.012(4) 0.027(6) -0.003(4) -0.005(4) 0.003(4)
C4 0.008(5) 0.023(5) 0.028(6) 0.006(4) -0.001(4) 0.010(4)
C5 0.030(6) 0.022(5) 0.022(5) 0.012(4) 0.003(4) 0.019(4)
C6 0.032(6) 0.026(5) 0.028(5) 0.006(4) 0.006(4) 0.022(5)
C7 0.013(5) 0.011(5) 0.036(6) 0.002(4) 0.005(4) 0.002(4)
C8 0.025(5) 0.026(5) 0.021(5) -0.002(4) -0.010(4) 0.011(4)
C9 0.020(6) 0.019(5) 0.043(7) -0.002(5) -0.010(4) 0.013(4)
C10 0.020(5) 0.022(4) 0.027(5) 0.003(4) -0.006(4) 0.011(4)
C11 0.022(5) 0.020(4) 0.024(5) -0.001(4) 0.008(4) 0.018(4)
C12 0.013(5) 0.041(6) 0.027(5) 0.006(4) 0.010(4) 0.013(5)
C13 0.032(6) 0.029(6) 0.014(5) 0.000(4) -0.002(4) 0.013(5)
C14 0.035(5) 0.034(5) 0.029(6) -0.005(4) 0.005(5) 0.026(4)
C15 0.046(6) 0.033(5) 0.024(6) -0.001(5) -0.003(5) 0.023(5)
C16 0.028(5) 0.031(5) 0.008(4) -0.001(4) 0.002(4) 0.026(4)
C17 0.028(5) 0.018(5) 0.031(6) -0.019(5) 0.000(4) 0.008(4)
C18 0.011(5) 0.013(4) 0.023(5) 0.003(4) 0.008(4) 0.011(4)
C19 0.017(4) 0.011(4) 0.015(4) -0.004(3) -0.001(3) 0.006(4)
C20 0.019(4) 0.012(5) 0.003(4) 0.004(3) -0.002(3) 0.006(4)
C21 0.017(5) 0.025(4) 0.018(5) 0.006(4) 0.005(4) 0.014(4)
C22 0.015(4) 0.018(4) 0.010(4) -0.009(4) -0.004(4) 0.010(4)
C23 0.020(5) 0.022(5) 0.019(6) -0.004(4) -0.006(4) 0.010(4)
C24 0.020(5) 0.026(5) 0.022(6) -0.002(4) -0.002(4) 0.012(4)
C25 0.018(5) 0.025(5) 0.031(6) 0.001(5) -0.001(4) 0.010(4)
C26 0.020(5) 0.025(5) 0.023(6) 0.006(4) 0.005(4) 0.014(4)
C27 0.016(5) 0.023(4) 0.016(5) 0.000(4) 0.004(4) 0.014(4)
C28 0.012(5) 0.022(5) 0.017(4) -0.002(3) 0.002(4) 0.007(4)
C29 0.011(5) 0.005(5) 0.033(5) 0.004(4) 0.007(4) -0.002(4)
C30 0.017(6) 0.022(6) 0.037(5) -0.006(4) 0.006(5) 0.011(5)
C31 0.027(6) 0.035(6) 0.017(5) -0.010(4) -0.002(5) 0.009(5)
C32 0.030(6) 0.013(5) 0.024(4) 0.011(4) 0.005(5) 0.005(5)
C33 0.027(6) 0.016(5) 0.021(4) -0.003(4) -0.003(5) 0.011(5)
Gd2 0.0196(3) 0.0199(3) 0.0209(3) -0.0003(2) -0.0007(2) 0.0129(3)
P2 0.0175(15) 0.027(2) 0.0228(15) 0.0007(12) 0.0058(12) 0.0101(13)
O16 0.015(4) 0.068(6) 0.026(4) -0.008(4) -0.001(3) 0.021(4)
O17 0.033(4) 0.041(4) 0.029(4) 0.001(3) 0.011(3) 0.009(4)
O18 0.025(4) 0.026(3) 0.030(4) 0.001(3) -0.004(3) 0.016(3)
O19 0.026(4) 0.039(4) 0.014(3) 0.000(3) 0.002(3) 0.019(3)
O20 0.025(4) 0.037(4) 0.022(4) -0.006(3) -0.004(3) 0.017(3)
O21 0.038(5) 0.043(5) 0.043(5) -0.011(4) 0.016(4) 0.012(4)
O22 0.022(4) 0.020(3) 0.033(4) -0.001(3) -0.006(3) 0.016(3)
O23 0.058(6) 0.023(5) 0.070(6) 0.007(4) -0.041(4) 0.010(4)
O24 0.020(4) 0.026(4) 0.028(4) -0.002(3) -0.002(3) 0.015(3)
O25 0.019(4) 0.044(5) 0.037(4) -0.011(4) -0.013(3) 0.018(4)
O26 0.019(3) 0.018(4) 0.041(5) 0.008(3) 0.001(3) 0.009(3)
O27 0.020(4) 0.030(5) 0.108(8) 0.027(4) 0.009(4) 0.010(4)
O28 0.026(4) 0.048(5) 0.020(4) -0.008(3) 0.001(3) 0.025(4)
O29 0.031(4) 0.037(5) 0.023(4) -0.011(3) -0.002(3) 0.019(4)
O30 0.050(5) 0.028(4) 0.033(4) -0.001(3) -0.001(4) 0.032(4)
N4 0.022(5) 0.021(4) 0.012(4) -0.002(3) -0.001(3) 0.012(4)
N5 0.025(4) 0.017(4) 0.024(5) 0.006(3) 0.000(3) 0.013(3)
N6 0.023(4) 0.025(4) 0.021(4) 0.005(3) 0.003(3) 0.016(4)
C34 0.028(5) 0.017(4) 0.022(6) -0.001(4) 0.002(4) 0.010(4)
C35 0.023(5) 0.020(5) 0.021(5) 0.008(4) 0.000(4) 0.012(3)
C36 0.024(5) 0.029(5) 0.029(6) 0.012(4) 0.001(4) 0.016(4)
C37 0.026(5) 0.018(5) 0.041(6) 0.002(4) -0.001(4) 0.019(4)
C38 0.021(5) 0.026(5) 0.028(6) -0.006(4) -0.008(4) 0.015(4)
C39 0.035(6) 0.028(6) 0.025(5) 0.003(4) 0.002(4) 0.018(4)
C40 0.029(5) 0.034(6) 0.020(5) -0.001(4) -0.001(4) 0.023(4)
C41 0.026(6) 0.022(4) 0.015(4) 0.000(4) -0.003(4) 0.016(5)
C42 0.020(6) 0.018(5) 0.039(6) 0.002(4) -0.006(4) 0.014(4)
C43 0.026(6) 0.029(4) 0.029(5) 0.001(4) -0.006(4) 0.023(4)
C44 0.016(5) 0.040(5) 0.017(5) 0.001(4) 0.002(4) 0.018(4)
C45 0.019(5) 0.025(4) 0.038(7) 0.003(4) 0.006(5) 0.012(4)
C46 0.028(5) 0.032(5) 0.031(7) 0.001(5) 0.000(5) 0.021(5)
C47 0.024(4) 0.027(6) 0.019(4) 0.006(4) 0.008(4) 0.016(4)
C48 0.028(5) 0.020(5) 0.015(5) 0.003(4) 0.006(4) 0.012(4)
C49 0.023(6) 0.029(5) 0.014(5) -0.004(4) -0.003(4) 0.015(4)
C50 0.023(6) 0.024(5) 0.019(5) -0.008(4) 0.003(4) 0.018(4)
C51 0.017(5) 0.020(5) 0.018(5) -0.006(4) 0.001(4) 0.013(4)
C53 0.015(5) 0.023(5) 0.024(5) -0.002(4) -0.003(4) 0.009(4)
C54 0.018(6) 0.020(5) 0.030(5) 0.003(5) 0.005(4) 0.007(5)
C55 0.012(4) 0.017(4) 0.015(5) 0.001(4) 0.004(3) 0.008(3)
C56 0.025(5) 0.015(5) 0.017(5) -0.004(4) 0.005(4) 0.013(4)
C57 0.029(6) 0.034(5) 0.030(6) 0.008(5) -0.001(4) 0.024(5)
C58 0.020(6) 0.028(5) 0.017(6) 0.008(4) -0.005(4) 0.006(4)
C59 0.012(5) 0.030(5) 0.022(6) -0.005(4) -0.005(4) 0.007(4)
C60 0.015(5) 0.023(4) 0.025(6) -0.008(4) -0.002(4) 0.015(4)
C61 0.031(5) 0.020(5) 0.014(4) -0.001(3) 0.002(3) 0.021(4)
C62 0.021(5) 0.021(6) 0.026(5) 0.003(4) -0.002(4) 0.013(4)
C63 0.042(5) 0.030(6) 0.019(4) -0.001(5) -0.007(5) 0.021(5)
C64 0.045(6) 0.036(6) 0.022(5) 0.009(4) 0.013(4) 0.035(5)
C65 0.030(5) 0.025(6) 0.036(5) 0.009(5) 0.020(4) 0.016(5)
C66 0.021(5) 0.028(6) 0.032(5) 0.001(5) 0.000(4) 0.021(4)
Gd3 0.0154(3) 0.0209(3) 0.0188(3) 0.0011(2) -0.0001(2) 0.0090(2)
P3 0.0193(14) 0.0148(14) 0.0184(14) -0.0011(11) -0.0016(11) 0.0075(11)
O31 0.034(4) 0.024(4) 0.020(3) -0.008(3) -0.002(3) 0.015(3)
O32 0.024(4) 0.016(3) 0.017(3) -0.002(2) -0.004(3) 0.009(3)
O33 0.013(3) 0.019(4) 0.027(4) 0.010(3) 0.004(3) 0.004(3)
O34 0.025(3) 0.021(3) 0.008(3) -0.003(2) -0.002(2) 0.007(2)
O35 0.017(4) 0.027(4) 0.036(4) 0.000(3) 0.006(3) 0.010(3)
O36 0.067(6) 0.077(7) 0.111(9) 0.066(6) 0.072(6) 0.056(6)
O37 0.022(4) 0.039(4) 0.019(4) 0.000(3) -0.005(3) 0.020(4)
O38 0.085(7) 0.060(5) 0.020(4) -0.019(4) -0.021(4) 0.044(5)
O39 0.032(4) 0.039(4) 0.019(4) 0.001(3) -0.001(3) 0.021(4)
O40 0.028(4) 0.026(4) 0.035(4) 0.012(3) 0.000(3) 0.014(3)
O41 0.026(4) 0.030(4) 0.023(4) -0.005(3) -0.003(3) 0.013(3)
O42 0.029(4) 0.044(5) 0.028(4) -0.001(3) -0.005(3) 0.018(4)
O43 0.032(4) 0.031(3) 0.030(4) -0.003(3) 0.005(4) 0.018(3)
O44 0.040(5) 0.045(5) 0.078(7) -0.016(5) 0.001(4) 0.029(4)
O45 0.026(4) 0.059(5) 0.026(4) -0.010(4) -0.003(3) 0.028(4)
N7 0.019(3) 0.025(5) 0.020(4) 0.009(3) 0.002(3) 0.013(3)
N8 0.025(5) 0.016(4) 0.021(4) 0.008(3) -0.002(3) 0.005(3)
N9 0.032(5) 0.026(5) 0.020(4) -0.003(3) 0.000(3) 0.015(4)
C67 0.019(5) 0.023(5) 0.020(5) 0.010(4) 0.009(4) 0.010(4)
C68 0.018(3) 0.014(4) 0.017(5) 0.003(3) 0.003(3) 0.004(3)
C69 0.025(5) 0.020(4) 0.028(6) 0.010(3) 0.009(4) 0.010(4)
C70 0.008(5) 0.019(5) 0.032(5) 0.002(4) 0.004(3) -0.001(4)
C71 0.020(5) 0.016(5) 0.035(5) 0.008(4) 0.001(4) 0.006(4)
C72 0.018(5) 0.004(5) 0.034(4) 0.010(4) 0.009(4) 0.000(4)
C73 0.028(6) 0.022(6) 0.027(6) 0.003(4) 0.009(4) 0.010(5)
C74 0.014(5) 0.026(5) 0.036(4) -0.004(4) -0.002(4) 0.011(4)
C75 0.013(5) 0.041(6) 0.026(5) -0.006(4) -0.001(4) 0.017(5)
C76 0.025(5) 0.018(5) 0.018(4) 0.014(4) 0.012(4) 0.006(4)
C77 0.029(6) 0.024(6) 0.009(5) 0.000(4) -0.007(3) 0.010(5)
C78 0.014(5) 0.030(4) 0.022(4) -0.006(4) -0.010(4) 0.000(4)
C79 0.018(6) 0.035(4) 0.022(5) -0.002(3) -0.002(4) 0.013(5)
C80 0.046(5) 0.018(5) 0.034(6) -0.002(5) 0.006(5) 0.019(3)
C81 0.039(5) 0.028(4) 0.030(6) -0.001(5) -0.004(5) 0.023(4)
C82 0.013(4) 0.029(6) 0.007(4) -0.002(3) 0.001(3) 0.006(4)
C83 0.010(4) 0.037(6) 0.011(4) 0.002(4) 0.003(3) 0.011(4)
C84 0.017(3) 0.016(5) 0.020(5) -0.004(3) -0.002(4) 0.006(3)
C85 0.020(4) 0.017(4) 0.018(3) -0.002(2) -0.001(3) 0.010(3)
C86 0.019(4) 0.017(5) 0.005(4) 0.003(3) -0.001(3) 0.010(4)
C87 0.013(3) 0.026(6) 0.015(4) -0.007(4) 0.002(3) 0.011(4)
C88 0.019(4) 0.015(4) 0.016(4) 0.000(3) -0.004(4) 0.006(3)
C89 0.021(4) 0.020(5) 0.013(5) -0.003(3) -0.002(4) 0.011(4)
C90 0.027(4) 0.022(5) 0.014(5) -0.001(4) -0.007(4) 0.012(4)
C91 0.031(5) 0.023(5) 0.013(5) 0.004(4) 0.000(4) 0.014(4)
C92 0.020(4) 0.017(5) 0.013(5) 0.000(3) -0.003(4) 0.004(4)
C93 0.020(4) 0.016(5) 0.023(6) 0.001(4) -0.003(4) 0.012(4)
C94 0.005(4) 0.021(4) 0.013(3) 0.000(3) 0.004(3) 0.005(4)
C95 0.031(6) 0.023(5) 0.015(3) 0.002(3) 0.003(5) 0.007(5)
C96 0.042(7) 0.033(5) 0.015(3) 0.003(4) 0.002(5) 0.020(6)
C97 0.013(5) 0.027(5) 0.019(4) -0.001(3) 0.005(4) 0.006(5)
C98 0.032(6) 0.016(5) 0.021(4) -0.003(3) 0.006(5) 0.001(5)
C99 0.020(5) 0.024(5) 0.021(4) -0.005(3) -0.005(4) 0.008(5)
Co1 0.0166(8) 0.0244(8) 0.0168(7) 0.0001(6) -0.0001(6) 0.0056(7)
Co2 0.0211(8) 0.0198(8) 0.0168(7) 0.0010(6) -0.0002(6) 0.0135(7)
Co3 0.0215(8) 0.0415(10) 0.0190(8) 0.0013(7) 0.0039(6) 0.0156(8)
N10 0.046(6) 0.033(6) 0.016(4) -0.015(4) -0.014(4) 0.012(5)
N11 0.035(6) 0.030(6) 0.031(5) 0.005(4) 0.002(4) 0.015(5)
N12 0.030(6) 0.035(6) 0.037(6) -0.008(5) 0.000(5) 0.011(5)
N13 0.023(5) 0.030(5) 0.035(6) 0.011(4) 0.008(4) 0.010(4)
N14 0.041(6) 0.063(7) 0.024(5) -0.013(5) -0.016(5) 0.014(5)
N15 0.027(5) 0.034(5) 0.028(5) 0.000(4) 0.007(4) 0.012(5)
N16 0.027(5) 0.022(5) 0.022(5) 0.002(4) 0.000(4) 0.014(4)
N17 0.047(6) 0.036(5) 0.012(5) 0.009(4) 0.007(4) 0.016(5)
N18 0.036(5) 0.022(5) 0.022(5) 0.000(4) -0.002(4) 0.019(4)
N19 0.034(5) 0.026(5) 0.028(5) -0.002(4) 0.005(4) 0.024(4)
N20 0.033(5) 0.028(5) 0.027(5) 0.012(4) -0.002(4) 0.020(4)
N21 0.028(5) 0.027(5) 0.034(5) 0.001(4) -0.003(4) 0.017(4)
N22 0.034(6) 0.052(7) 0.038(6) 0.001(5) -0.002(5) 0.026(5)
N23 0.018(4) 0.049(6) 0.029(5) -0.001(5) 0.003(4) 0.014(5)
N24 0.029(5) 0.043(5) 0.021(5) -0.007(4) 0.002(4) 0.015(5)
N25 0.044(5) 0.089(8) 0.021(6) 0.007(5) -0.003(4) 0.050(6)
N26 0.035(6) 0.077(7) 0.028(6) 0.013(5) 0.019(5) 0.025(6)
N27 0.018(5) 0.045(6) 0.051(6) 0.006(5) -0.001(5) 0.008(5)
C100 0.037(7) 0.029(7) 0.031(6) -0.004(4) -0.007(5) 0.016(6)
C101 0.047(8) 0.048(8) 0.027(5) -0.005(5) -0.007(5) 0.031(6)
C102 0.026(6) 0.037(6) 0.035(7) 0.002(5) -0.011(5) 0.013(5)
C103 0.012(5) 0.032(7) 0.050(8) -0.005(5) 0.004(5) 0.011(5)
C104 0.049(8) 0.060(9) 0.034(6) 0.015(6) -0.002(6) 0.015(6)
C105 0.027(6) 0.037(7) 0.037(7) 0.016(5) 0.008(5) 0.001(5)
C106 0.042(7) 0.027(6) 0.047(7) -0.016(5) -0.017(6) 0.017(6)
C107 0.023(6) 0.044(7) 0.023(5) -0.007(5) 0.000(5) 0.012(6)
C108 0.019(5) 0.025(6) 0.042(6) -0.004(4) -0.006(4) 0.009(5)
C109 0.022(5) 0.032(7) 0.038(6) -0.004(5) -0.013(5) 0.015(5)
C110 0.034(6) 0.034(6) 0.026(6) 0.008(4) 0.004(5) 0.023(6)
C111 0.028(6) 0.040(7) 0.024(6) 0.002(4) 0.007(5) 0.022(5)
C112 0.018(6) 0.058(8) 0.058(8) -0.002(6) 0.000(5) 0.026(6)
C113 0.038(6) 0.060(8) 0.013(5) -0.015(5) -0.020(4) 0.023(6)
C114 0.026(6) 0.035(6) 0.036(7) -0.006(5) -0.005(5) 0.010(5)
C115 0.035(6) 0.055(8) 0.045(8) -0.021(6) -0.007(5) 0.024(7)
C116 0.055(9) 0.070(7) 0.067(8) 0.033(7) 0.022(7) 0.040(7)
C117 0.063(9) 0.043(8) 0.056(9) 0.022(6) 0.020(7) 0.017(7)
O47 0.034(5) 0.042(5) 0.051(6) 0.010(4) -0.002(4) 0.007(4)
O48 0.017(6) 0.052(9) 0.038(8) -0.010(6) 0.009(5) 0.007(6)
O49 0.030(5) 0.043(5) 0.058(6) -0.008(4) -0.005(4) 0.016(4)
O50 0.029(4) 0.027(4) 0.052(5) 0.007(4) 0.001(4) 0.005(4)
O51 0.076(8) 0.102(9) 0.081(8) 0.016(7) -0.011(6) 0.034(7)
O52 0.065(7) 0.118(10) 0.110(10) -0.034(8) 0.000(7) 0.053(8)
O53 0.054(6) 0.032(5) 0.127(9) -0.008(6) -0.045(6) 0.014(5)
O54 0.032(5) 0.048(6) 0.083(7) 0.012(5) -0.006(5) 0.015(5)
O56 0.090(8) 0.056(7) 0.122(10) 0.021(6) 0.026(7) 0.044(6)
O57 0.085(9) 0.061(7) 0.150(12) -0.034(7) -0.039(8) 0.046(7)
O58 0.044(6) 0.064(7) 0.065(7) -0.028(5) -0.014(5) 0.015(5)
O59 0.031(4) 0.042(5) 0.029(4) -0.002(4) 0.005(3) 0.030(4)
O60 0.048(6) 0.105(9) 0.079(8) 0.003(7) 0.015(5) 0.043(6)
O61 0.028(5) 0.051(6) 0.107(8) 0.009(6) -0.011(5) 0.018(5)
O62 0.031(5) 0.040(5) 0.080(7) -0.001(5) -0.001(4) 0.021(4)
O63 0.053(6) 0.070(7) 0.085(8) 0.005(6) -0.003(5) 0.031(6)
O64 0.084(7) 0.041(5) 0.040(6) 0.004(4) -0.011(5) 0.029(5)
O65 0.046(6) 0.026(5) 0.100(8) -0.011(5) 0.003(5) 0.017(4)
O66 0.060(7) 0.037(6) 0.086(8) -0.011(5) 0.015(5) 0.041(5)
O67 0.034(5) 0.033(5) 0.039(5) 0.002(4) -0.007(4) 0.017(4)
O68 0.051(5) 0.022(4) 0.026(4) -0.008(4) -0.003(4) 0.003(4)
O69 0.042(5) 0.071(6) 0.040(5) 0.014(5) 0.011(4) 0.025(5)
O70 0.073(7) 0.034(5) 0.105(8) -0.005(5) 0.028(6) 0.018(5)
O73 0.048(8) 0.055(8) 0.058(8) 0.007(7) 0.007(6) 0.021(7)
O74 0.173(16) 0.071(10) 0.264(21) -0.022(11) -0.046(14) 0.079(11)

loop_
_atom_site_label
_atom_site_type_symbol
_atom_site_fract_x
_atom_site_fract_y
_atom_site_fract_z
_atom_site_U_iso_or_equiv
_atom_site_thermal_displace_type
_atom_site_occupancy
_atom_site_calc_flag
_atom_site_refinement_flags
Gd1 Gd -0.220896(14) -0.094649(13) -0.05423(9) 0.01830(11) Uani 1 d .
P1 P -0.14331(7) 0.09930(7) -0.1182(3) 0.0172(6) Uani 1 d U
O1 O -0.1646(2) 0.1071(2) -0.2283(7) 0.0207(15) Uani 1 d U
O2 O -0.1312(2) 0.1223(2) 0.0145(6) 0.023(2) Uani 1 d U
O3 O -0.1693(2) 0.0567(2) -0.0795(7) 0.023(2) Uani 1 d U
O4 O -0.1058(2) 0.1034(2) -0.1809(6) 0.0234(15) Uani 1 d U
O5 O -0.2393(2) -0.0818(2) 0.1686(7) 0.024(2) Uani 1 d U
O6 O -0.2687(2) -0.0599(2) 0.2927(9) 0.048(2) Uani 1 d U
O7 O -0.2654(2) -0.0844(2) -0.1686(7) 0.024(2) Uani 1 d U
O8 O -0.2780(2) -0.0495(2) -0.3088(9) 0.049(2) Uani 1 d U
O9 O -0.2046(2) -0.1273(2) 0.1099(7) 0.022(2) Uani 1 d U
O10 O -0.1733(2) -0.1276(2) 0.3046(8) 0.032(2) Uani 1 d U
O11 O -0.1933(2) -0.0595(2) -0.2574(7) 0.025(2) Uani 1 d U
O12 O -0.1593(2) -0.0404(2) -0.4552(7) 0.033(2) Uani 1 d U
O13 O -0.2370(2) -0.1480(2) -0.2013(7) 0.030(2) Uani 1 d U
O14 O -0.2275(2) -0.1929(2) -0.2757(8) 0.041(2) Uani 1 d U
O15 O -0.2827(2) -0.1469(2) 0.0097(7) 0.029(2) Uani 1 d .
N1 N -0.2110(2) -0.0244(2) -0.0271(8) 0.019(2) Uani 1 d U
N2 N -0.1595(2) -0.0509(2) 0.0757(8) 0.017(2) Uani 1 d U
N3 N -0.1629(2) -0.1006(2) -0.1652(8) 0.023(2) Uani 1 d U
C1 C -0.1574(3) 0.0406(2) 0.0308(10) 0.021(2) Uani 1 d U
H1A H -0.1676(3) 0.0423(2) 0.1235(10) 0.026 Uiso 1 calc R
H1B H -0.1300(3) 0.0544(2) 0.0375(10) 0.026 Uiso 1 calc R
C2 C -0.1708(3) 0.0004(3) -0.0048(11) 0.023(2) Uani 1 d U
H2 H -0.1583(3) 0.0003(3) -0.0950(11) 0.028 Uiso 1 calc R
C3 C -0.1561(3) -0.0139(2) 0.1102(10) 0.017(2) Uani 1 d U
H3A H -0.1696(3) -0.0163(2) 0.1993(10) 0.021 Uiso 1 calc R
H3B H -0.1297(3) 0.0044(2) 0.1267(10) 0.021 Uiso 1 calc R
C4 C -0.1278(2) -0.0453(3) -0.0126(10) 0.019(2) Uani 1 d U
H4A H -0.1050(2) -0.0324(3) 0.0451(10) 0.023 Uiso 1 calc R
H4B H -0.1252(2) -0.0289(3) -0.0930(10) 0.023 Uiso 1 calc R
C5 C -0.1308(3) -0.0806(3) -0.0715(10) 0.022(2) Uani 1 d U
H5A H -0.1080(3) -0.0743(3) -0.1250(10) 0.027 Uiso 1 calc R
H5B H -0.1327(3) -0.0969(3) 0.0084(10) 0.027 Uiso 1 calc R
C6 C -0.2331(3) -0.0245(3) 0.0951(10) 0.025(2) Uani 1 d U
H6A H -0.2541(3) -0.0222(3) 0.0586(10) 0.030 Uiso 1 calc R
H6B H -0.2176(3) -0.0023(3) 0.1532(10) 0.030 Uiso 1 calc R
C7 C -0.2486(3) -0.0581(3) 0.1918(11) 0.021(2) Uani 1 d U
C8 C -0.2261(3) -0.0183(3) -0.1606(10) 0.025(2) Uani 1 d U
H8A H -0.2068(3) -0.0093(3) -0.2350(10) 0.030 Uiso 1 calc R
H8B H -0.2328(3) 0.0011(3) -0.1447(10) 0.030 Uiso 1 calc R
C9 C -0.2599(3) -0.0532(3) -0.2121(12) 0.026(2) Uani 1 d U
C10 C -0.1589(3) -0.0688(3) 0.2088(10) 0.023(2) Uani 1 d U
H10A H -0.1693(3) -0.0604(3) 0.2849(10) 0.027 Uiso 1 calc R
H10B H -0.1327(3) -0.0602(3) 0.2335(10) 0.027 Uiso 1 calc R
C11 C -0.1796(3) -0.1105(3) 0.2075(10) 0.018(2) Uani 1 d U
C12 C -0.1549(3) -0.0853(3) -0.3108(11) 0.027(2) Uani 1 d U
H12A H -0.1659(3) -0.1060(3) -0.3794(11) 0.033 Uiso 1 calc R
H12B H -0.1278(3) -0.0719(3) -0.3254(11) 0.033 Uiso 1 calc R
C13 C -0.1694(3) -0.0595(3) -0.3414(11) 0.026(2) Uani 1 d U
C14 C -0.1767(3) -0.1408(3) -0.1735(11) 0.029(2) Uani 1 d U
H14A H -0.1742(3) -0.1499(3) -0.0794(11) 0.035 Uiso 1 calc R
H14B H -0.1615(3) -0.1454(3) -0.2420(11) 0.035 Uiso 1 calc R
C15 C -0.2169(3) -0.1619(3) -0.2197(11) 0.033(2) Uani 1 d U
C16 C -0.1003(3) 0.0968(3) -0.3303(9) 0.017(2) Uani 1 d U
H16 H -0.1112(3) 0.1083(3) -0.3927(9) 0.021 Uiso 1 calc R
C17 C -0.0583(3) 0.1183(3) -0.3463(11) 0.027(2) Uani 1 d U
H17A H -0.0469(3) 0.1092(3) -0.2769(11) 0.033 Uiso 1 calc R
H17B H -0.0488(3) 0.1449(3) -0.3272(11) 0.033 Uiso 1 calc R
C18 C -0.0478(2) 0.1133(2) -0.4990(10) 0.013(2) Uani 1 d U
H18A H -0.0205(2) 0.1268(2) -0.5084(10) 0.016 Uiso 1 calc R
H18B H -0.0577(2) 0.1242(2) -0.5671(10) 0.016 Uiso 1 calc R
C19 C -0.0633(2) 0.0715(2) -0.5369(10) 0.015(2) Uani 1 d U
C20 C -0.1056(2) 0.0523(2) -0.5159(9) 0.012(2) Uani 1 d U
H20A H -0.1159(2) 0.0625(2) -0.5855(9) 0.015 Uiso 1 calc R
H20B H -0.1165(2) 0.0256(2) -0.5365(9) 0.015 Uiso 1 calc R
C21 C -0.1173(3) 0.0567(3) -0.3683(10) 0.018(2) Uani 1 d U
H21A H -0.1446(3) 0.0448(3) -0.3644(10) 0.022 Uiso 1 calc R
H21B H -0.1095(3) 0.0442(3) -0.2986(10) 0.022 Uiso 1 calc R
C22 C -0.0453(2) 0.0554(2) -0.4376(9) 0.014(2) Uani 1 d U
C23 C -0.0093(3) 0.0757(3) -0.3923(10) 0.020(2) Uani 1 d U
H23 H 0.0044(3) 0.1010(3) -0.4197(10) 0.025 Uiso 1 calc R
C24 C 0.0084(3) 0.0617(3) -0.3084(10) 0.022(2) Uani 1 d U
H24 H 0.0332(3) 0.0771(3) -0.2773(10) 0.027 Uiso 1 calc R
C25 C -0.0111(3) 0.0245(3) -0.2717(11) 0.025(2) Uani 1 d U
H25 H 0.0004(3) 0.0137(3) -0.2180(11) 0.030 Uiso 1 calc R
C26 C -0.0476(3) 0.0034(3) -0.3146(10) 0.021(2) Uani 1 d U
H26 H -0.0615(3) -0.0219(3) -0.2874(10) 0.025 Uiso 1 calc R
C27 C -0.0642(3) 0.0187(3) -0.3974(10) 0.016(2) Uani 1 d U
H27 H -0.0891(3) 0.0036(3) -0.4267(10) 0.020 Uiso 1 calc R
C28 C -0.0549(2) 0.0682(3) -0.6956(10) 0.018(2) Uani 1 d U
C29 C -0.0449(2) 0.0425(2) -0.7367(11) 0.019(2) Uani 1 d U
H29 H -0.0417(2) 0.0279(2) -0.6672(11) 0.023 Uiso 1 calc R
C30 C -0.0396(3) 0.0382(3) -0.8810(11) 0.025(2) Uani 1 d U
H30 H -0.0332(3) 0.0202(3) -0.9090(11) 0.030 Uiso 1 calc R
C31 C -0.0435(3) 0.0598(3) -0.9829(11) 0.029(2) Uani 1 d U
H31 H -0.0394(3) 0.0574(3) -1.0805(11) 0.035 Uiso 1 calc R
C32 C -0.0533(3) 0.0842(3) -0.9398(11) 0.025(2) Uani 1 d U
H32 H -0.0564(3) 0.0989(3) -1.0095(11) 0.030 Uiso 1 calc R
C33 C -0.0593(3) 0.0893(3) -0.7982(10) 0.022(2) Uani 1 d U
H33 H -0.0663(3) 0.1070(3) -0.7727(10) 0.026 Uiso 1 calc R
Gd2 Gd -0.218617(13) 0.225938(13) 0.05757(9) 0.01879(11) Uani 1 d .
P2 P -0.08998(7) 0.41415(8) 0.1565(3) 0.0228(6) Uani 1 d U
O16 O -0.0691(2) 0.4135(2) 0.2842(7) 0.037(2) Uani 1 d U
O17 O -0.0682(2) 0.4395(2) 0.0374(7) 0.039(2) Uani 1 d U
O18 O -0.1122(2) 0.3725(2) 0.0988(7) 0.025(2) Uani 1 d U
O19 O -0.1207(2) 0.4243(2) 0.1948(7) 0.025(2) Uani 1 d U
O20 O -0.1882(2) 0.2374(2) -0.1651(7) 0.028(2) Uani 1 d U
O21 O -0.1369(2) 0.2579(2) -0.2949(8) 0.045(2) Uani 1 d U
O22 O -0.1651(2) 0.2320(2) 0.1698(7) 0.022(2) Uani 1 d U
O23 O -0.1177(2) 0.2657(2) 0.3183(9) 0.055(3) Uani 1 d U
O24 O -0.2677(2) 0.1969(2) -0.1084(7) 0.023(2) Uani 1 d U
O25 O -0.2973(2) 0.1997(2) -0.3005(8) 0.032(2) Uani 1 d U
O26 O -0.2583(2) 0.1743(2) 0.2061(7) 0.026(2) Uani 1 d U
O27 O -0.3141(2) 0.1320(2) 0.2883(10) 0.054(3) Uani 1 d U
O28 O -0.2080(2) 0.2619(2) 0.2632(7) 0.028(2) Uani 1 d U
O29 O -0.2211(2) 0.2829(2) 0.4595(7) 0.029(2) Uani 1 d U
O30 O -0.2130(2) 0.1710(2) -0.0028(7) 0.032(2) Uani 1 d .
N4 N -0.1549(2) 0.2942(2) 0.0280(8) 0.017(2) Uani 1 d U
N5 N -0.2318(2) 0.2738(2) -0.0719(8) 0.021(2) Uani 1 d U
N6 N -0.2798(2) 0.2247(2) 0.1701(8) 0.021(2) Uani 1 d U
C34 C -0.1391(3) 0.3611(3) -0.0117(10) 0.023(2) Uani 1 d U
H34A H -0.1272(3) 0.3633(3) -0.1049(10) 0.028 Uiso 1 calc R
H34B H -0.1504(3) 0.3770(3) -0.0126(10) 0.028 Uiso 1 calc R
C35 C -0.1683(3) 0.3214(3) 0.0157(10) 0.021(2) Uani 1 d U
H35 H -0.1807(3) 0.3208(3) 0.1073(10) 0.025 Uiso 1 calc R
C36 C -0.1980(3) 0.3084(3) -0.1028(11) 0.026(2) Uani 1 d U
H36A H -0.2044(3) 0.3280(3) -0.1189(11) 0.031 Uiso 1 calc R
H36B H -0.1872(3) 0.3054(3) -0.1919(11) 0.031 Uiso 1 calc R
C37 C -0.2558(3) 0.2814(3) 0.0208(11) 0.025(2) Uani 1 d U
H37A H -0.2641(3) 0.2963(3) -0.0332(11) 0.030 Uiso 1 calc R
H37B H -0.2409(3) 0.2965(3) 0.1020(11) 0.030 Uiso 1 calc R
C38 C -0.2899(3) 0.2472(3) 0.0783(11) 0.024(2) Uani 1 d U
H38A H -0.3050(3) 0.2549(3) 0.1335(11) 0.029 Uiso 1 calc R
H38B H -0.3050(3) 0.2318(3) -0.0022(11) 0.029 Uiso 1 calc R
C39 C -0.1339(3) 0.2934(3) -0.0934(11) 0.028(2) Uani 1 d U
H39A H -0.1114(3) 0.2937(3) -0.0583(11) 0.034 Uiso 1 calc R
H39B H -0.1258(3) 0.3162(3) -0.1495(11) 0.034 Uiso 1 calc R
C40 C -0.1545(3) 0.2603(3) -0.1913(10) 0.024(2) Uani 1 d U
C41 C -0.1349(3) 0.2988(3) 0.1617(10) 0.020(2) Uani 1 d U
H41A H -0.1441(3) 0.3094(3) 0.2344(10) 0.023 Uiso 1 calc R
H41B H -0.1083(3) 0.3163(3) 0.1469(10) 0.023 Uiso 1 calc R
C42 C -0.1399(3) 0.2622(3) 0.2148(11) 0.024(2) Uani 1 d U
C43 C -0.2510(3) 0.2566(3) -0.2081(11) 0.024(2) Uani 1 d U
H43A H -0.2321(3) 0.2636(3) -0.2833(11) 0.029 Uiso 1 calc R
H43B H -0.2668(3) 0.2672(3) -0.2342(11) 0.029 Uiso 1 calc R
C44 C -0.2753(3) 0.2142(3) -0.2061(10) 0.023(2) Uani 1 d U
C45 C -0.3088(3) 0.1858(3) 0.1744(12) 0.026(2) Uani 1 d U
H45A H -0.3197(3) 0.1777(3) 0.0789(12) 0.032 Uiso 1 calc R
H45B H -0.3286(3) 0.1826(3) 0.2403(12) 0.032 Uiso 1 calc R
C46 C -0.2924(3) 0.1626(3) 0.2237(11) 0.028(2) Uani 1 d U
C47 C -0.2711(3) 0.2404(3) 0.3184(10) 0.022(2) Uani 1 d U
H47A H -0.2833(3) 0.2551(3) 0.3343(10) 0.026 Uiso 1 calc R
H47B H -0.2816(3) 0.2197(3) 0.3871(10) 0.026 Uiso 1 calc R
C48 C -0.2306(3) 0.2642(3) 0.3475(10) 0.021(2) Uani 1 d U
C49 C -0.1361(3) 0.4191(3) 0.3393(10) 0.021(2) Uani 1 d U
H49 H -0.1149(3) 0.4292(3) 0.4077(10) 0.025 Uiso 1 calc R
C50 C -0.1617(3) 0.3798(3) 0.3770(10) 0.019(2) Uani 1 d U
H50A H -0.1482(3) 0.3659(3) 0.3733(10) 0.023 Uiso 1 calc R
H50B H -0.1821(3) 0.3686(3) 0.3072(10) 0.023 Uiso 1 calc R
C51 C -0.1774(3) 0.3768(3) 0.5243(9) 0.017(2) Uani 1 d U
H51A H -0.1571(3) 0.3857(3) 0.5946(9) 0.020 Uiso 1 calc R
H51B H -0.1951(3) 0.3506(3) 0.5454(9) 0.020 Uiso 1 calc R
C52 C -0.1971(3) 0.3995(3) 0.5398(10) 0.022(2) Uiso 1 d .
C53 C -0.1695(3) 0.4397(3) 0.4989(10) 0.021(2) Uani 1 d U
H53A H -0.1820(3) 0.4545(3) 0.5044(10) 0.025 Uiso 1 calc R
H53B H -0.1488(3) 0.4501(3) 0.5677(10) 0.025 Uiso 1 calc R
C54 C -0.1543(3) 0.4426(3) 0.3507(11) 0.023(2) Uani 1 d U
H54A H -0.1360(3) 0.4687(3) 0.3295(11) 0.028 Uiso 1 calc R
H54B H -0.1746(3) 0.4341(3) 0.2806(11) 0.028 Uiso 1 calc R
C55 C -0.2320(2) 0.3840(2) 0.4449(9) 0.014(2) Uani 1 d U
C56 C -0.2453(3) 0.4067(3) 0.3978(10) 0.018(2) Uani 1 d U
H56 H -0.2322(3) 0.4323(3) 0.4217(10) 0.021 Uiso 1 calc R
C57 C -0.2776(3) 0.3927(3) 0.3155(11) 0.027(2) Uani 1 d U
H57 H -0.2861(3) 0.4088(3) 0.2848(11) 0.033 Uiso 1 calc R
C58 C -0.2969(3) 0.3560(3) 0.2792(10) 0.024(2) Uani 1 d U
H58 H -0.3189(3) 0.3465(3) 0.2244(10) 0.029 Uiso 1 calc R
C59 C -0.2837(3) 0.3326(3) 0.3245(10) 0.023(2) Uani 1 d U
H59 H -0.2962(3) 0.3072(3) 0.2986(10) 0.027 Uiso 1 calc R
C60 C -0.2524(2) 0.3468(3) 0.4065(10) 0.018(2) Uani 1 d U
H60 H -0.2442(2) 0.3306(3) 0.4386(10) 0.022 Uiso 1 calc R
C61 C -0.2082(3) 0.3967(3) 0.7013(10) 0.018(2) Uani 1 d U
C62 C -0.1819(3) 0.4174(3) 0.8029(10) 0.022(2) Uani 1 d U
H62 H -0.1572(3) 0.4343(3) 0.7749(10) 0.026 Uiso 1 calc R
C63 C -0.1915(3) 0.4134(3) 0.9456(11) 0.029(2) Uani 1 d U
H63 H -0.1732(3) 0.4281(3) 1.0133(11) 0.035 Uiso 1 calc R
C64 C -0.2264(3) 0.3891(3) 0.9919(11) 0.027(2) Uani 1 d U
H64 H -0.2323(3) 0.3857(3) 1.0902(11) 0.033 Uiso 1 calc R
C65 C -0.2527(3) 0.3699(3) 0.8904(12) 0.029(2) Uani 1 d U
H65 H -0.2776(3) 0.3540(3) 0.9193(12) 0.035 Uiso 1 calc R
C66 C -0.2442(3) 0.3728(3) 0.7480(11) 0.024(2) Uani 1 d U
H66 H -0.2630(3) 0.3585(3) 0.6811(11) 0.028 Uiso 1 calc R
Gd3 Gd 0.114632(13) 0.525127(14) 0.34788(9) 0.01839(11) Uani 1 d .
P3 P 0.20828(7) 0.42347(7) 0.4276(3) 0.0180(6) Uani 1 d U
O31 O 0.2205(2) 0.4120(2) 0.2992(7) 0.026(2) Uani 1 d U
O32 O 0.1887(2) 0.3953(2) 0.5394(6) 0.0193(14) Uani 1 d U
O33 O 0.1807(2) 0.4377(2) 0.3864(7) 0.0212(14) Uani 1 d U
O34 O 0.2445(2) 0.4584(2) 0.4868(6) 0.0197(14) Uani 1 d U
O35 O 0.0730(2) 0.4679(2) 0.4554(7) 0.027(2) Uani 1 d U
O36 O 0.0650(2) 0.4216(3) 0.5945(11) 0.076(3) Uani 1 d U
O37 O 0.0986(2) 0.4942(2) 0.1254(7) 0.025(2) Uani 1 d U
O38 O 0.0738(2) 0.4422(2) 0.0002(8) 0.051(2) Uani 1 d U
O39 O 0.1277(2) 0.5735(2) 0.1826(7) 0.028(2) Uani 1 d U
O40 O 0.1561(2) 0.6051(2) -0.0088(7) 0.029(2) Uani 1 d U
O41 O 0.1436(2) 0.5199(2) 0.5533(7) 0.027(2) Uani 1 d U
O42 O 0.1773(2) 0.5366(2) 0.7485(7) 0.033(2) Uani 1 d U
O43 O 0.0945(2) 0.5584(2) 0.5003(7) 0.030(2) Uani 1 d U
O44 O 0.0969(2) 0.6083(2) 0.5892(9) 0.051(2) Uani 1 d U
O45 O 0.0508(2) 0.5094(2) 0.2869(7) 0.034(2) Uani 1 d .
N7 N 0.1315(2) 0.4686(2) 0.3157(8) 0.021(2) Uani 1 d U
N8 N 0.1783(2) 0.5486(2) 0.2193(8) 0.023(2) Uani 1 d U
N9 N 0.1684(2) 0.5907(2) 0.4639(8) 0.026(2) Uani 1 d U
C67 C 0.1905(3) 0.4652(3) 0.2769(10) 0.021(2) Uani 1 d U
H67A H 0.1822(3) 0.4528(3) 0.1837(10) 0.025 Uiso 1 calc R
H67B H 0.2177(3) 0.4812(3) 0.2735(10) 0.025 Uiso 1 calc R
C68 C 0.1729(3) 0.4889(2) 0.3040(10) 0.018(2) Uani 1 d U
H68 H 0.1830(3) 0.5022(2) 0.3957(10) 0.022 Uiso 1 calc R
C69 C 0.1863(3) 0.5181(3) 0.1862(11) 0.025(2) Uani 1 d U
C70 C 0.2077(3) 0.5764(3) 0.3162(11) 0.024(2) Uani 1 d U
H70A H 0.2317(3) 0.5882(3) 0.2654(11) 0.028 Uiso 1 calc R
H70B H 0.2100(3) 0.5632(3) 0.3994(11) 0.028 Uiso 1 calc R
C71 C 0.2003(3) 0.6062(3) 0.3678(11) 0.025(2) Uani 1 d U
H71A H 0.2224(3) 0.6255(3) 0.4180(11) 0.030 Uiso 1 calc R
H71B H 0.1954(3) 0.6179(3) 0.2856(11) 0.030 Uiso 1 calc R
C72 C 0.1171(3) 0.4467(2) 0.4482(10) 0.021(2) Uani 1 d U
H72A H 0.1119(3) 0.4212(2) 0.4302(10) 0.025 Uiso 1 calc R
H72B H 0.1365(3) 0.4576(2) 0.5220(10) 0.025 Uiso 1 calc R
C73 C 0.0830(3) 0.4450(3) 0.5040(11) 0.027(2) Uani 1 d U
C74 C 0.1108(3) 0.4459(3) 0.1933(11) 0.025(2) Uani 1 d U
H74A H 0.0908(3) 0.4218(3) 0.2287(11) 0.030 Uiso 1 calc R
H74B H 0.1277(3) 0.4410(3) 0.1354(11) 0.030 Uiso 1 calc R
C75 C 0.0937(3) 0.4626(3) 0.0979(11) 0.025(2) Uani 1 d U
C76 C 0.1765(3) 0.5663(3) 0.0882(10) 0.022(2) Uani 1 d U
H76A H 0.1684(3) 0.5476(3) 0.0116(10) 0.027 Uiso 1 calc R
H76B H 0.2019(3) 0.5860(3) 0.0647(10) 0.027 Uiso 1 calc R
C77 C 0.1522(3) 0.5831(3) 0.0836(10) 0.022(2) Uani 1 d U
C78 C 0.1774(3) 0.5831(3) 0.6080(10) 0.027(2) Uani 1 d U
H78A H 0.2045(3) 0.5983(3) 0.6215(10) 0.033 Uiso 1 calc R
H78B H 0.1657(3) 0.5916(3) 0.6785(10) 0.033 Uiso 1 calc R
C79 C 0.1660(3) 0.5440(3) 0.6396(11) 0.025(2) Uani 1 d U
C80 C 0.1512(3) 0.6148(3) 0.4710(12) 0.032(2) Uani 1 d U
H80A H 0.1513(3) 0.6248(3) 0.3757(12) 0.038 Uiso 1 calc R
H80B H 0.1656(3) 0.6358(3) 0.5359(12) 0.038 Uiso 1 calc R
C81 C 0.1108(3) 0.5917(3) 0.5251(11) 0.029(2) Uani 1 d U
C82 C 0.2499(2) 0.4701(3) 0.6335(9) 0.019(2) Uani 1 d U
H82 H 0.2412(2) 0.4479(3) 0.6955(9) 0.022 Uiso 1 calc R
C83 C 0.2296(3) 0.4900(3) 0.6733(9) 0.019(2) Uani 1 d U
H83A H 0.2027(3) 0.4725(3) 0.6681(9) 0.023 Uiso 1 calc R
H83B H 0.2356(3) 0.5101(3) 0.6042(9) 0.023 Uiso 1 calc R
C84 C 0.2395(3) 0.5064(3) 0.8222(10) 0.019(2) Uani 1 d U
H84A H 0.2308(3) 0.4860(3) 0.8922(10) 0.023 Uiso 1 calc R
H84B H 0.2264(3) 0.5202(3) 0.8416(10) 0.023 Uiso 1 calc R
C85 C 0.2821(3) 0.5329(2) 0.8420(10) 0.018(2) Uani 1 d U
C86 C 0.3009(3) 0.5101(2) 0.8037(9) 0.013(2) Uani 1 d U
H86A H 0.2927(3) 0.4893(2) 0.8715(9) 0.016 Uiso 1 calc R
H86B H 0.3281(3) 0.5260(2) 0.8137(9) 0.016 Uiso 1 calc R
C87 C 0.2919(2) 0.4943(3) 0.6494(10) 0.017(2) Uani 1 d U
H87A H 0.3015(2) 0.5148(3) 0.5800(10) 0.021 Uiso 1 calc R
H87B H 0.3039(2) 0.4794(3) 0.6306(10) 0.021 Uiso 1 calc R
C88 C 0.2955(3) 0.5669(2) 0.7456(10) 0.018(2) Uani 1 d U
C89 C 0.2744(3) 0.5823(3) 0.7029(9) 0.017(2) Uani 1 d U
H89 H 0.2491(3) 0.5703(3) 0.7305(9) 0.021 Uiso 1 calc R
C90 C 0.2876(3) 0.6135(3) 0.6244(10) 0.021(2) Uani 1 d U
H90 H 0.2718(3) 0.6231(3) 0.6018(10) 0.025 Uiso 1 calc R
C91 C 0.3233(3) 0.6315(3) 0.5772(10) 0.022(2) Uani 1 d U
H91 H 0.3324(3) 0.6532(3) 0.5207(10) 0.026 Uiso 1 calc R
C92 C 0.3465(3) 0.6170(3) 0.6144(9) 0.019(2) Uani 1 d U
H92 H 0.3713(3) 0.6286(3) 0.5814(9) 0.023 Uiso 1 calc R
C93 C 0.3327(3) 0.5858(3) 0.6992(10) 0.019(2) Uani 1 d U
H93 H 0.3486(3) 0.5768(3) 0.7269(10) 0.022 Uiso 1 calc R
C94 C 0.2891(2) 0.5444(2) 1.0000(9) 0.014(2) Uani 1 d U
C95 C 0.2876(3) 0.5198(3) 1.1034(10) 0.026(2) Uani 1 d U
H95 H 0.2826(3) 0.4958(3) 1.0776(10) 0.031 Uiso 1 calc R
C96 C 0.2935(3) 0.5308(3) 1.2441(11) 0.030(2) Uani 1 d U
H96 H 0.2940(3) 0.5143(3) 1.3120(11) 0.036 Uiso 1 calc R
C97 C 0.2986(3) 0.5636(3) 1.2907(11) 0.022(2) Uani 1 d U
H97 H 0.3008(3) 0.5694(3) 1.3889(11) 0.026 Uiso 1 calc R
C98 C 0.3004(3) 0.5885(3) 1.1879(10) 0.028(2) Uani 1 d U
H98 H 0.3050(3) 0.6122(3) 1.2165(10) 0.033 Uiso 1 calc R
C99 C 0.2959(3) 0.5796(3) 1.0486(10) 0.023(2) Uani 1 d U
H99 H 0.2972(3) 0.5973(3) 0.9816(10) 0.027 Uiso 1 calc R
Co1 Co -0.32565(4) -0.15256(4) 0.5098(2) 0.0213(3) Uani 1 d .
Co2 Co -0.17669(4) 0.16348(4) 0.4831(2) 0.0178(3) Uani 1 d .
Co3 Co 0.00635(4) 0.46378(4) -0.2346(2) 0.0274(4) Uani 1 d .
N10 N -0.3423(3) -0.1207(2) 0.5929(8) 0.035(2) Uani 1 d U
H10C H -0.3642(3) -0.1348(2) 0.6404(8) 0.042 Uiso 1 calc R
H10D H -0.3250(3) -0.1048(2) 0.6571(8) 0.042 Uiso 1 calc R
N11 N -0.3350(2) -0.1365(2) 0.3241(9) 0.032(2) Uani 1 d U
H11A H -0.3132(2) -0.1185(2) 0.2852(9) 0.039 Uiso 1 calc R
H11B H -0.3457(2) -0.1562(2) 0.2624(9) 0.039 Uiso 1 calc R
N12 N -0.2736(2) -0.1122(2) 0.5137(10) 0.036(2) Uani 1 d U
H12C H -0.2706(2) -0.0938(2) 0.4525(10) 0.043 Uiso 1 calc R
H12D H -0.2677(2) -0.1024(2) 0.6037(10) 0.043 Uiso 1 calc R
N13 N -0.3058(2) -0.1814(2) 0.4203(9) 0.031(2) Uani 1 d U
H13A H -0.3047(2) -0.1971(2) 0.4858(9) 0.037 Uiso 1 calc R
H13B H -0.3212(2) -0.1954(2) 0.3478(9) 0.037 Uiso 1 calc R
N14 N -0.3206(3) -0.1696(3) 0.6990(9) 0.048(3) Uani 1 d U
H14C H -0.3018(3) -0.1750(3) 0.6979(9) 0.058 Uiso 1 calc R
H14D H -0.3148(3) -0.1512(3) 0.7646(9) 0.058 Uiso 1 calc R
N15 N -0.3765(2) -0.1958(2) 0.5110(9) 0.031(2) Uani 1 d U
H15A H -0.3930(2) -0.1888(2) 0.5427(9) 0.038 Uiso 1 calc R
H15B H -0.3833(2) -0.2052(2) 0.4207(9) 0.038 Uiso 1 calc R
N16 N -0.1715(2) 0.1189(2) 0.4743(8) 0.023(2) Uani 1 d U
H16A H -0.1484(2) 0.1251(2) 0.4416(8) 0.027 Uiso 1 calc R
H16B H -0.1745(2) 0.1087(2) 0.5632(8) 0.027 Uiso 1 calc R
N17 N -0.2001(3) 0.1479(2) 0.2946(8) 0.034(2) Uani 1 d U
H17C H -0.2239(3) 0.1436(2) 0.2990(8) 0.040 Uiso 1 calc R
H17D H -0.1873(3) 0.1666(2) 0.2302(8) 0.040 Uiso 1 calc R
N18 N -0.1283(2) 0.1947(2) 0.3976(9) 0.025(2) Uani 1 d U
H18C H -0.1221(2) 0.1803(2) 0.3432(9) 0.030 Uiso 1 calc R
H18D H -0.1294(2) 0.2117(2) 0.3389(9) 0.030 Uiso 1 calc R
N19 N -0.1500(2) 0.1776(2) 0.6630(9) 0.025(2) Uani 1 d U
H19A H -0.1527(2) 0.1959(2) 0.7056(9) 0.030 Uiso 1 calc R
H19B H -0.1594(2) 0.1575(2) 0.7231(9) 0.030 Uiso 1 calc R
N20 N -0.1852(2) 0.2055(2) 0.4892(9) 0.027(2) Uani 1 d U
H20C H -0.1692(2) 0.2227(2) 0.5532(9) 0.032 Uiso 1 calc R
H20D H -0.1806(2) 0.2165(2) 0.4013(9) 0.032 Uiso 1 calc R
N21 N -0.2254(2) 0.1356(2) 0.5769(9) 0.028(2) Uani 1 d U
H21C H -0.2433(2) 0.1215(2) 0.5112(9) 0.034 Uiso 1 calc R
H21D H -0.2248(2) 0.1200(2) 0.6444(9) 0.034 Uiso 1 calc R
N22 N -0.0464(2) 0.4492(3) -0.2535(10) 0.039(2) Uani 1 d U
H22A H -0.0597(2) 0.4256(3) -0.2890(10) 0.047 Uiso 1 calc R
H22B H -0.0560(2) 0.4498(3) -0.1663(10) 0.047 Uiso 1 calc R
N23 N 0.0119(2) 0.4873(3) -0.4172(9) 0.033(2) Uani 1 d U
H23A H 0.0275(2) 0.5123(3) -0.4079(9) 0.039 Uiso 1 calc R
H23B H 0.0226(2) 0.4785(3) -0.4800(9) 0.039 Uiso 1 calc R
N24 N 0.0601(2) 0.4833(2) -0.2220(9) 0.033(2) Uani 1 d U
H24A H 0.0646(2) 0.4694(2) -0.1576(9) 0.039 Uiso 1 calc R
H24B H 0.0687(2) 0.4810(2) -0.3089(9) 0.039 Uiso 1 calc R
N25 N 0.0185(3) 0.5099(3) -0.1346(9) 0.044(3) Uani 1 d U
H25A H 0.0185(3) 0.5267(3) -0.1980(9) 0.053 Uiso 1 calc R
H25B H 0.0008(3) 0.5052(3) -0.0669(9) 0.053 Uiso 1 calc R
N26 N -0.0025(3) 0.4375(3) -0.0559(9) 0.048(3) Uani 1 d U
H26A H 0.0195(3) 0.4441(3) -0.0116(9) 0.058 Uiso 1 calc R
H26B H -0.0165(3) 0.4432(3) 0.0031(9) 0.058 Uiso 1 calc R
N27 N -0.0028(2) 0.4181(3) -0.3244(10) 0.041(2) Uani 1 d U
H27A H -0.0247(2) 0.4078(3) -0.3737(10) 0.050 Uiso 1 calc R
H27B H 0.0159(2) 0.4230(3) -0.3877(10) 0.050 Uiso 1 calc R
C100 C -0.3476(3) -0.0989(3) 0.4789(11) 0.033(3) Uani 1 d U
H10E H -0.3657(3) -0.0917(3) 0.5106(11) 0.039 Uiso 1 calc R
H10F H -0.3239(3) -0.0761(3) 0.4592(11) 0.039 Uiso 1 calc R
C101 C -0.3610(3) -0.1213(3) 0.3498(11) 0.037(3) Uani 1 d U
H10G H -0.3604(3) -0.1059(3) 0.2686(11) 0.045 Uiso 1 calc R
H10H H -0.3868(3) -0.1417(3) 0.3627(11) 0.045 Uiso 1 calc R
C102 C -0.2486(3) -0.1260(3) 0.4721(12) 0.034(3) Uani 1 d U
H10I H -0.2422(3) -0.1360(3) 0.5559(12) 0.040 Uiso 1 calc R
H10J H -0.2254(3) -0.1056(3) 0.4318(12) 0.040 Uiso 1 calc R
C103 C -0.2681(3) -0.1559(3) 0.3632(13) 0.032(3) Uani 1 d U
H10K H -0.2698(3) -0.1451(3) 0.2719(13) 0.038 Uiso 1 calc R
H10L H -0.2546(3) -0.1694(3) 0.3474(13) 0.038 Uiso 1 calc R
C104 C -0.3565(3) -0.2038(4) 0.7404(13) 0.053(4) Uani 1 d U
H10M H -0.3721(3) -0.1966(4) 0.7958(13) 0.063 Uiso 1 calc R
H10N H -0.3513(3) -0.2201(4) 0.8002(13) 0.063 Uiso 1 calc R
C105 C -0.3770(3) -0.2243(3) 0.6068(12) 0.040(3) Uani 1 d U
H10O H -0.3644(3) -0.2365(3) 0.5616(12) 0.048 Uiso 1 calc R
H10P H -0.4027(3) -0.2434(3) 0.6296(12) 0.048 Uiso 1 calc R
C106 C -0.2005(3) 0.0918(3) 0.3760(12) 0.039(3) Uani 1 d U
H10Q H -0.2250(3) 0.0801(3) 0.4224(12) 0.046 Uiso 1 calc R
H10R H -0.1948(3) 0.0722(3) 0.3493(12) 0.046 Uiso 1 calc R
C107 C -0.2004(3) 0.1131(3) 0.2452(11) 0.032(3) Uani 1 d U
H10S H -0.2228(3) 0.0977(3) 0.1873(11) 0.039 Uiso 1 calc R
H10T H -0.1784(3) 0.1196(3) 0.1864(11) 0.039 Uiso 1 calc R
C108 C -0.0990(3) 0.2146(3) 0.5079(11) 0.030(2) Uani 1 d U
H10U H -0.0748(3) 0.2187(3) 0.4737(11) 0.036 Uiso 1 calc R
H10V H -0.0966(3) 0.2389(3) 0.5297(11) 0.036 Uiso 1 calc R
C109 C -0.1108(3) 0.1908(3) 0.6354(12) 0.031(2) Uani 1 d U
H10W H -0.1070(3) 0.1695(3) 0.6203(12) 0.037 Uiso 1 calc R
H10$ H -0.0958(3) 0.2050(3) 0.7181(12) 0.037 Uiso 1 calc R
C110 C -0.2245(3) 0.1927(3) 0.5321(11) 0.029(2) Uani 1 d U
H11C H -0.2412(3) 0.1826(3) 0.4493(11) 0.034 Uiso 1 calc R
H11D H -0.2266(3) 0.2134(3) 0.5726(11) 0.034 Uiso 1 calc R
C111 C -0.2342(3) 0.1624(3) 0.6443(11) 0.028(2) Uani 1 d U
H11E H -0.2193(3) 0.1729(3) 0.7313(11) 0.034 Uiso 1 calc R
H11F H -0.2607(3) 0.1502(3) 0.6697(11) 0.034 Uiso 1 calc R
C112 C -0.0486(3) 0.4745(3) -0.3467(13) 0.041(3) Uani 1 d U
H11G H -0.0401(3) 0.4984(3) -0.2978(13) 0.050 Uiso 1 calc R
H11H H -0.0746(3) 0.4648(3) -0.3764(13) 0.050 Uiso 1 calc R
C113 C -0.0246(3) 0.4802(3) -0.4763(11) 0.038(3) Uani 1 d U
H11I H -0.0358(3) 0.4580(3) -0.5375(11) 0.045 Uiso 1 calc R
H11J H -0.0214(3) 0.5017(3) -0.5326(11) 0.045 Uiso 1 calc R
C114 C 0.0800(3) 0.5220(3) -0.1785(12) 0.035(3) Uani 1 d U
H11K H 0.0838(3) 0.5384(3) -0.2604(12) 0.042 Uiso 1 calc R
H11L H 0.1044(3) 0.5286(3) -0.1380(12) 0.042 Uiso 1 calc R
C115 C 0.0554(3) 0.5259(4) -0.0657(12) 0.044(3) Uani 1 d U
H11M H 0.0541(3) 0.5120(4) 0.0213(12) 0.053 Uiso 1 calc R
H11N H 0.0651(3) 0.5522(4) -0.0407(12) 0.053 Uiso 1 calc R
C116 C -0.0223(4) 0.3978(4) -0.0872(15) 0.061(4) Uani 1 d U
H11O H -0.0486(4) 0.3893(4) -0.1076(15) 0.073 Uiso 1 calc R
H11P H -0.0211(4) 0.3838(4) -0.0044(15) 0.073 Uiso 1 calc R
C117 C -0.0046(4) 0.3911(4) -0.2132(14) 0.058(4) Uani 1 d U
H11Q H -0.0197(4) 0.3653(4) -0.2471(14) 0.070 Uiso 1 calc R
H11R H 0.0205(4) 0.3958(4) -0.1894(14) 0.070 Uiso 1 calc R
O46A O -0.0181(8) 0.5413(8) 0.0564(29) 0.068(8) Uiso 0.35 d P
O46B O -0.0445(5) 0.5115(5) 0.0316(17) 0.077(5) Uiso 0.65 d P
O47 O -0.0829(2) 0.3833(2) -0.4456(9) 0.048(2) Uani 1 d .
O48 O 0.0058(4) 0.1950(5) 0.8033(19) 0.040(4) Uani 0.75 d P
O48B O 0.0102(31) 0.2002(33) 0.7833(132) 0.167(50) Uiso 0.25 d P
O49 O 0.0819(2) 0.3026(2) 0.3154(9) 0.045(2) Uani 1 d .
O50 O 0.1145(2) 0.3506(2) 0.5388(8) 0.040(2) Uani 1 d .
O51 O 0.3208(3) 0.4460(3) -0.9618(11) 0.091(4) Uani 1 d .
O52 O 0.3013(3) 0.4374(3) -0.6610(12) 0.094(4) Uani 1 d .
O53 O -0.2833(2) 0.0934(2) -0.6333(12) 0.075(3) Uani 1 d .
O54 O -0.2392(2) 0.0739(2) -0.2291(10) 0.057(3) Uani 1 d .
O55A O 0.2714(8) 0.2567(7) -0.1101(28) 0.057(7) Uiso 0.35 d P
O55B O 0.2918(4) 0.2784(4) -0.0526(14) 0.048(4) Uiso 0.65 d P
O56 O 0.3674(3) 0.2682(3) 0.3240(12) 0.086(4) Uani 1 d .
O57 O 0.4347(3) 0.3155(3) 0.2274(13) 0.094(4) Uani 1 d .
O58 O -0.0545(2) 0.1816(3) 0.9700(10) 0.063(3) Uani 1 d .
O59 O -0.1054(2) 0.1418(2) -0.7125(7) 0.029(2) Uani 1 d .
O60 O -0.0333(3) 0.1981(3) 1.2667(11) 0.076(3) Uani 1 d .
O61 O 0.0027(2) 0.4366(2) 0.2703(11) 0.063(3) Uani 1 d .
O62 O 0.0315(2) 0.2344(2) 0.4228(10) 0.049(2) Uani 1 d .
O63 O 0.0273(3) 0.5660(3) -0.3474(11) 0.069(3) Uani 1 d .
O64 O 0.1921(3) 0.1960(2) -0.2261(9) 0.056(3) Uani 1 d .
O65 O 0.2040(2) 0.3404(2) 0.3043(11) 0.058(3) Uani 1 d .
O66 O -0.1449(3) 0.1812(3) 0.0085(12) 0.054(3) Uani 1 d .
O67 O -0.1480(2) 0.3143(2) -0.4488(8) 0.035(2) Uani 1 d .
O68 O 0.2462(2) 0.4188(2) -0.9759(8) 0.040(2) Uani 1 d .
O69 O 0.1467(2) 0.4634(2) -0.1547(9) 0.053(2) Uani 1 d .
O70 O 0.3631(3) 0.4835(2) -0.4742(11) 0.074(3) Uani 1 d .
O71A O 0.3855(4) 0.4776(4) -1.1199(15) 0.050(4) Uiso 0.65 d P
O71B O 0.3780(8) 0.4772(8) -1.2105(32) 0.066(8) Uiso 0.35 d P
O72A O 0.0738(5) 0.3021(5) 0.0087(21) 0.053(5) Uiso 0.50 d P
O72B O 0.0649(5) 0.2926(5) -0.0578(18) 0.037(4) Uiso 0.50 d P
O73 O -0.0137(3) 0.2339(3) 0.6260(13) 0.055(3) Uani 0.75 d P
O73B O 0.0134(16) 0.2579(16) 0.6781(59) 0.115(19) Uiso 0.25 d P
O74 O 0.0141(5) 0.3779(4) 0.3199(21) 0.162(7) Uani 1 d .
O75A O -0.0725(10) 0.2391(10) 0.0481(36) 0.098(13) Uiso 0.50 d P
O75B O -0.0747(8) 0.2396(8) -0.0023(32) 0.074(10) Uiso 0.50 d P
O76A O 0.0906(7) 0.3844(7) 0.7315(25) 0.050(7) Uiso 0.35 d P
O76B O 0.0626(4) 0.3605(4) 0.6733(14) 0.048(3) Uiso 0.65 d P
O77A O 0.2858(8) 0.3543(8) -0.7305(29) 0.062(8) Uiso 0.35 d P
O77B O 0.2629(4) 0.3286(4) -0.6755(15) 0.052(4) Uiso 0.65 d P
O78A O 0.2838(4) 0.2839(5) -0.3450(17) 0.092(5) Uiso 0.70 d P
O78B O 0.2863(10) 0.3121(10) -0.4581(41) 0.089(12) Uiso 0.30 d P
O79 O 0.3364(5) 0.4264(5) -1.3034(18) 0.091(5) Uiso 0.65 d P
O80A O 0.0256(7) 0.5620(7) 0.3263(29) 0.063(8) Uiso 0.40 d P
O80B O 0.0182(5) 0.5518(5) 0.2558(21) 0.075(6) Uiso 0.60 d P
O81A O 0.0658(5) 0.3731(5) 0.9628(19) 0.084(6) Uiso 0.65 d P
O81B O 0.0447(11) 0.3489(11) 0.9462(40) 0.106(13) Uiso 0.35 d P
O82 O 0.4198(7) 0.3469(7) 0.0023(25) 0.099(8) Uiso 0.50 d P
O83A O -0.0197(9) 0.2815(9) 0.2791(34) 0.114(12) Uiso 0.50 d P
O83B O -0.0293(10) 0.2689(10) 0.2384(41) 0.037(10) Uiso 0.25 d P
O84A O -0.0883(11) 0.5254(12) -0.3140(50) 0.119(14) Uiso 0.35 d P
O84B O -0.0970(8) 0.5122(8) -0.1310(31) 0.074(9) Uiso 0.35 d P
O85A O 0.4653(6) 0.3362(6) -0.0559(24) 0.076(7) Uiso 0.50 d P
O85B O 0.4774(6) 0.3431(6) -0.1403(24) 0.073(6) Uiso 0.50 d P
O86 O 0.0416(6) 0.3338(6) 0.2038(22) 0.078(6) Uiso 0.50 d P
O87A O -0.0608(5) 0.2892(5) 0.8028(21) 0.064(5) Uiso 0.50 d P
O87B O -0.0652(6) 0.3075(6) 0.6657(25) 0.090(7) Uiso 0.50 d P
O88 O 0.3620(6) 0.3317(6) -0.1528(24) 0.090(7) Uiso 0.50 d P
O89A O 0.3778(9) 0.3853(9) -0.3552(32) 0.132(11) Uiso 0.50 d P
O89B O 0.3481(10) 0.3688(10) -0.3311(37) 0.154(12) Uiso 0.50 d P
O90A O -0.0097(7) 0.3009(7) 0.5920(26) 0.101(8) Uiso 0.50 d P
O90B O 0.0088(9) 0.2997(8) 0.7650(32) 0.127(10) Uiso 0.50 d P
O91A O 0.3194(8) 0.3534(8) -0.7964(32) 0.124(10) Uiso 0.50 d P
O91B O 0.3484(12) 0.3811(12) -0.8950(46) 0.083(13) Uiso 0.25 d P
O91C O 0.3278(12) 0.3233(12) -0.7569(45) 0.085(14) Uiso 0.25 d P
O92 O 0.4017(7) 0.3891(7) -0.5645(27) 0.104(8) Uiso 0.50 d P
O93 O 0.3417(8) 0.3004(9) -0.5076(33) 0.144(11) Uiso 0.50 d P
O94A O -0.0587(7) 0.3284(8) 0.4234(28) 0.107(9) Uiso 0.50 d P
O94B O -0.0462(8) 0.3121(8) 0.3858(30) 0.121(10) Uiso 0.50 d P
O95 O -0.0841(10) 0.5251(10) -0.4572(39) 0.104(11) Uiso 0.35 d P
O96 O -0.0947(8) 0.4966(8) 0.0130(30) 0.070(8) Uiso 0.35 d P
O97 O -0.0211(10) 0.5650(10) 0.4462(40) 0.091(12) Uiso 0.30 d P
O99 O -0.0238(14) 0.2899(13) 0.7986(50) 0.120(16) Uiso 0.30 d P
O101 O -0.1398(18) 0.1697(17) -0.0033(70) 0.131(26) Uiso 0.30 d P
O102 O -0.0793(8) 0.5371(8) -0.2194(34) 0.048(8) Uiso 0.30 d P
O104 O 0.0228(18) 0.3555(20) 0.2851(66) 0.129(21) Uiso 0.25 d P
O105 O -0.0039(13) 0.3292(12) 0.3179(42) 0.096(13) Uiso 0.30 d P
O106 O -0.0448(20) 0.2685(20) 0.1108(82) 0.163(26) Uiso 0.25 d P

loop_
_atom_type_symbol
_atom_type_description
_atom_type_scat_dispersion_real
_atom_type_scat_dispersion_imag
_atom_type_scat_source
C C 0.0033 0.0016 'International Tables Vol C Tables 4.2.6.8 and 6.1.1.4'
H H 0.0000 0.0000 'International Tables Vol C Tables 4.2.6.8 and 6.1.1.4'
N N 0.0061 0.0033 'International Tables Vol C Tables 4.2.6.8 and 6.1.1.4'
O O 0.0106 0.0060 'International Tables Vol C Tables 4.2.6.8 and 6.1.1.4'
P P 0.1023 0.0942 'International Tables Vol C Tables 4.2.6.8 and 6.1.1.4'
Co Co 0.3494 0.9721 'International Tables Vol C Tables 4.2.6.8 and 6.1.1.4'
Gd Gd -0.1653 3.9035 'International Tables Vol C Tables 4.2.6.8 and 6.1.1.4'

loop_
_geom_angle_atom_site_label_1
_geom_angle_atom_site_label_2
_geom_angle_atom_site_label_3
_geom_angle
O11 Gd1 O7 72.4(2)
O11 Gd1 O9 134.5(2)
O7 Gd1 O9 151.3(2)
O11 Gd1 O5 133.8(2)
O7 Gd1 O5 89.4(2)
O9 Gd1 O5 76.9(2)
O11 Gd1 O13 86.1(2)
O7 Gd1 O13 91.4(2)
O9 Gd1 O13 82.6(2)
O5 Gd1 O13 137.7(2)
O11 Gd1 O15 136.1(2)
O7 Gd1 O15 72.8(2)
O9 Gd1 O15 78.9(2)
O5 Gd1 O15 71.0(2)
O13 Gd1 O15 69.0(2)
O11 Gd1 N2 86.6(2)
O7 Gd1 N2 132.6(2)
O9 Gd1 N2 68.3(2)
O5 Gd1 N2 75.0(2)
O13 Gd1 N2 129.9(2)
O15 Gd1 N2 137.1(2)
O11 Gd1 N3 64.3(2)
O7 Gd1 N3 130.4(2)
O9 Gd1 N3 71.3(2)
O5 Gd1 N3 138.5(2)
O13 Gd1 N3 63.3(2)
O15 Gd1 N3 125.9(2)
N2 Gd1 N3 68.9(2)
O11 Gd1 N1 69.1(2)
O7 Gd1 N1 64.1(2)
O9 Gd1 N1 128.0(2)
O5 Gd1 N1 64.8(2)
O13 Gd1 N1 149.0(2)
O15 Gd1 N1 116.7(2)
N2 Gd1 N1 68.7(2)
N3 Gd1 N1 117.3(2)
O2 P1 O1 118.9(4)
O2 P1 O3 110.2(4)
O1 P1 O3 104.7(4)
O2 P1 O4 103.9(4)
O1 P1 O4 112.0(4)
O3 P1 O4 106.7(4)
C1 O3 P1 118.6(5)
C16 O4 P1 124.6(6)
C7 O5 Gd1 126.5(7)
C9 O7 Gd1 125.2(6)
C11 O9 Gd1 122.3(6)
C13 O11 Gd1 130.6(6)
C15 O13 Gd1 124.5(7)
C6 N1 C2 112.4(8)
C6 N1 C8 110.0(7)
C2 N1 C8 115.6(7)
C6 N1 Gd1 107.9(5)
C2 N1 Gd1 105.7(5)
C8 N1 Gd1 104.6(5)
C10 N2 C4 108.5(7)
C10 N2 C3 108.7(7)
C4 N2 C3 109.8(7)
C10 N2 Gd1 108.0(5)
C4 N2 Gd1 109.7(5)
C3 N2 Gd1 112.1(5)
C5 N3 C14 113.8(8)
C5 N3 C12 111.4(8)
C14 N3 C12 108.4(8)
C5 N3 Gd1 108.3(6)
C14 N3 Gd1 105.2(6)
C12 N3 Gd1 109.5(5)
O3 C1 C2 109.3(7)
N1 C2 C3 111.7(8)
N1 C2 C1 117.9(8)
C3 C2 C1 106.3(8)
C2 C3 N2 113.6(8)
N2 C4 C5 114.7(8)
N3 C5 C4 112.4(8)
N1 C6 C7 116.7(8)
O6 C7 O5 123.5(9)
O6 C7 C6 118.5(9)
O5 C7 C6 117.9(9)
N1 C8 C9 112.2(8)
O8 C9 O7 123.6(10)
O8 C9 C8 116.5(9)
O7 C9 C8 119.1(9)
N2 C10 C11 115.8(8)
O10 C11 O9 123.0(9)
O10 C11 C10 119.0(9)
O9 C11 C10 118.0(8)
N3 C12 C13 113.6(8)
O11 C13 O12 122.6(10)
O11 C13 C12 118.4(9)
O12 C13 C12 118.8(10)
N3 C14 C15 111.1(8)
O13 C15 O14 124.5(11)
O13 C15 C14 119.9(9)
O14 C15 C14 115.6(10)
O4 C16 C21 113.9(8)
O4 C16 C17 103.0(7)
C21 C16 C17 113.3(7)
C16 C17 C18 109.4(8)
C17 C18 C19 112.0(7)
C20 C19 C22 112.0(7)
C20 C19 C28 109.1(7)
C22 C19 C28 111.1(7)
C20 C19 C18 106.1(7)
C22 C19 C18 109.0(7)
C28 C19 C18 109.3(7)
C21 C20 C19 114.2(7)
C16 C21 C20 110.6(7)
C23 C22 C27 116.3(9)
C23 C22 C19 122.5(8)
C27 C22 C19 121.1(8)
C22 C23 C24 124.2(9)
C25 C24 C23 118.2(9)
C26 C25 C24 119.0(9)
C25 C26 C27 120.7(9)
C22 C27 C26 121.7(9)
C33 C28 C29 119.1(9)
C33 C28 C19 120.5(8)
C29 C28 C19 120.3(8)
C28 C29 C30 120.0(9)
C31 C30 C29 120.5(9)
C32 C31 C30 118.0(9)
C31 C32 C33 123.7(10)
C28 C33 C32 118.7(9)
O28 Gd2 O22 72.4(2)
O28 Gd2 O24 135.1(2)
O22 Gd2 O24 151.2(2)
O28 Gd2 O20 133.5(2)
O22 Gd2 O20 89.6(2)
O24 Gd2 O20 76.0(2)
O28 Gd2 O26 85.3(2)
O22 Gd2 O26 91.5(2)
O24 Gd2 O26 83.9(2)
O20 Gd2 O26 139.0(2)
O28 Gd2 O30 134.6(2)
O22 Gd2 O30 71.4(2)
O24 Gd2 O30 80.4(2)
O20 Gd2 O30 72.3(2)
O26 Gd2 O30 69.3(2)
O28 Gd2 N5 86.6(2)
O22 Gd2 N5 132.2(2)
O24 Gd2 N5 68.1(2)
O20 Gd2 N5 74.3(2)
O26 Gd2 N5 129.8(2)
O30 Gd2 N5 138.5(2)
O28 Gd2 N6 64.6(2)
O22 Gd2 N6 130.5(2)
O24 Gd2 N6 71.8(2)
O20 Gd2 N6 138.1(2)
O26 Gd2 N6 62.6(2)
O30 Gd2 N6 126.0(2)
N5 Gd2 N6 69.3(2)
O28 Gd2 N4 69.4(2)
O22 Gd2 N4 64.3(2)
O24 Gd2 N4 126.8(2)
O20 Gd2 N4 64.1(2)
O26 Gd2 N4 148.9(2)
O30 Gd2 N4 116.2(2)
N5 Gd2 N4 68.2(2)
N6 Gd2 N4 117.6(2)
O16 P2 O17 117.6(4)
O16 P2 O19 112.3(4)
O17 P2 O19 105.6(4)
O16 P2 O18 106.3(4)
O17 P2 O18 109.3(4)
O19 P2 O18 105.2(4)
C34 O18 P2 122.8(6)
C49 O19 P2 121.5(6)
C40 O20 Gd2 127.1(6)
C42 O22 Gd2 122.2(6)
C44 O24 Gd2 124.7(6)
C46 O26 Gd2 124.2(6)
C48 O28 Gd2 130.6(6)
C39 N4 C41 111.6(8)
C39 N4 C35 114.5(8)
C41 N4 C35 111.7(7)
C39 N4 Gd2 109.5(6)
C41 N4 Gd2 103.8(5)
C35 N4 Gd2 104.9(5)
C36 N5 C37 109.3(8)
C36 N5 C43 109.0(8)
C37 N5 C43 110.6(7)
C36 N5 Gd2 112.3(6)
C37 N5 Gd2 108.1(5)
C43 N5 Gd2 107.5(5)
C45 N6 C38 112.4(8)
C45 N6 C47 110.0(8)
C38 N6 C47 110.5(8)
C45 N6 Gd2 106.1(6)
C38 N6 Gd2 108.5(6)
C47 N6 Gd2 109.2(5)
O18 C34 C35 108.0(8)
N4 C35 C34 116.4(8)
N4 C35 C36 109.1(8)
C34 C35 C36 109.0(8)
N5 C36 C35 114.3(8)
N5 C37 C38 115.0(8)
N6 C38 C37 112.0(8)
N4 C39 C40 115.3(8)
O21 C40 O20 124.4(10)
O21 C40 C39 117.2(9)
O20 C40 C39 118.3(9)
N4 C41 C42 111.6(8)
O22 C42 O23 124.2(9)
O22 C42 C41 121.9(9)
O23 C42 C41 113.6(9)
N5 C43 C44 115.4(8)
O25 C44 O24 125.6(10)
O25 C44 C43 117.8(9)
O24 C44 C43 116.4(8)
N6 C45 C46 109.4(8)
O26 C46 O27 122.9(9)
O26 C46 C45 119.6(9)
O27 C46 C45 117.4(9)
C48 C47 N6 113.9(8)
O29 C48 O28 123.9(9)
O29 C48 C47 117.9(9)
O28 C48 C47 117.9(8)
O19 C49 C50 113.7(8)
O19 C49 C54 107.0(8)
C50 C49 C54 112.5(8)
C49 C50 C51 110.5(8)
C50 C51 C52 112.3(8)
C53 C52 C51 108.0(8)
C53 C52 C55 110.3(8)
C51 C52 C55 111.6(8)
C53 C52 C61 110.7(8)
C51 C52 C61 105.8(7)
C55 C52 C61 110.2(7)
C54 C53 C52 112.0(8)
C53 C54 C49 109.8(8)
C56 C55 C60 116.7(8)
C56 C55 C52 120.7(8)
C60 C55 C52 122.6(8)
C55 C56 C57 121.1(9)
C58 C57 C56 120.8(9)
C57 C58 C59 118.8(9)
C60 C59 C58 119.3(10)
C59 C60 C55 123.2(9)
C62 C61 C66 117.5(9)
C62 C61 C52 120.6(9)
C66 C61 C52 121.8(9)
C61 C62 C63 120.2(9)
C64 C63 C62 122.4(10)
C63 C64 C65 117.2(10)
C64 C65 C66 122.1(10)
C65 C66 C61 120.5(10)
O41 Gd3 O35 72.9(2)
O41 Gd3 O37 133.9(2)
O35 Gd3 O37 87.9(2)
O41 Gd3 O39 134.9(2)
O35 Gd3 O39 151.0(2)
O37 Gd3 O39 76.6(2)
O41 Gd3 O43 84.7(2)
O35 Gd3 O43 92.0(2)
O37 Gd3 O43 138.7(2)
O39 Gd3 O43 84.2(2)
O41 Gd3 O45 134.7(2)
O35 Gd3 O45 71.4(2)
O37 Gd3 O45 71.2(2)
O39 Gd3 O45 80.4(2)
O43 Gd3 O45 69.7(2)
O41 Gd3 N8 86.7(2)
O35 Gd3 N8 132.1(2)
O37 Gd3 N8 75.7(2)
O39 Gd3 N8 67.8(2)
O43 Gd3 N8 129.5(2)
O45 Gd3 N8 138.4(2)
O41 Gd3 N9 64.2(2)
O35 Gd3 N9 131.0(2)
O37 Gd3 N9 139.4(2)
O39 Gd3 N9 71.9(2)
O43 Gd3 N9 62.5(2)
O45 Gd3 N9 126.2(2)
N8 Gd3 N9 69.0(2)
O41 Gd3 N7 69.6(2)
O35 Gd3 N7 64.1(2)
O37 Gd3 N7 64.3(2)
O39 Gd3 N7 126.6(2)
O43 Gd3 N7 148.7(2)
O45 Gd3 N7 116.4(2)
N8 Gd3 N7 68.3(2)
N9 Gd3 N7 117.3(2)
O31 P3 O32 117.9(4)
O31 P3 O33 110.5(4)
O32 P3 O33 104.8(4)
O31 P3 O34 105.1(4)
O32 P3 O34 112.0(4)
O33 P3 O34 106.1(3)
C67 O33 P3 120.3(5)
C82 O34 P3 124.2(6)
C73 O35 Gd3 123.1(6)
C75 O37 Gd3 127.4(6)
C77 O39 Gd3 122.9(6)
C79 O41 Gd3 131.6(7)
C81 O43 Gd3 127.3(7)
C74 N7 C72 109.7(7)
C74 N7 C68 116.6(7)
C72 N7 C68 114.1(7)
C74 N7 Gd3 108.2(5)
C72 N7 Gd3 103.4(5)
C68 N7 Gd3 103.6(5)
C76 N8 C70 110.7(7)
C76 N8 C69 110.1(8)
C70 N8 C69 109.7(7)
C76 N8 Gd3 106.3(6)
C70 N8 Gd3 106.9(5)
C69 N8 Gd3 113.1(5)
C71 N9 C78 112.7(8)
C71 N9 C80 111.5(8)
C78 N9 C80 111.1(8)
C71 N9 Gd3 107.6(6)
C78 N9 Gd3 108.6(6)
C80 N9 Gd3 105.0(6)
O33 C67 C68 111.2(7)
N7 C68 C67 116.0(7)
N7 C68 C69 111.3(8)
C67 C68 C69 106.9(8)
N8 C69 C68 112.0(8)
N8 C70 C71 114.0(8)
N9 C71 C70 110.6(8)
C73 C72 N7 114.3(8)
O36 C73 O35 122.2(10)
O36 C73 C72 118.3(10)
O35 C73 C72 119.5(9)
N7 C74 C75 115.6(8)
O38 C75 O37 125.0(10)
O38 C75 C74 115.4(10)
O37 C75 C74 119.5(9)
N8 C76 C77 118.7(8)
O40 C77 O39 122.3(10)
O40 C77 C76 120.7(9)
O39 C77 C76 116.9(8)
C79 C78 N9 116.2(8)
O42 C79 O41 123.8(10)
O42 C79 C78 119.5(9)
O41 C79 C78 116.7(9)
N9 C80 C81 109.4(8)
O43 C81 O44 124.5(11)
O43 C81 C80 117.4(9)
O44 C81 C80 118.1(10)
O34 C82 C83 112.9(8)
O34 C82 C87 104.5(7)
C83 C82 C87 112.9(8)
C82 C83 C84 112.2(8)
C83 C84 C85 112.5(8)
C88 C85 C94 111.0(7)
C88 C85 C86 111.4(7)
C94 C85 C86 109.7(7)
C88 C85 C84 110.2(7)
C94 C85 C84 107.9(7)
C86 C85 C84 106.5(7)
C85 C86 C87 112.7(7)
C82 C87 C86 108.9(7)
C89 C88 C93 115.2(8)
C89 C88 C85 125.2(8)
C93 C88 C85 119.6(8)
C90 C89 C88 123.9(9)
C89 C90 C91 121.0(9)
C90 C91 C92 118.4(9)
C93 C92 C91 119.3(9)
C92 C93 C88 122.1(9)
C95 C94 C99 116.5(8)
C95 C94 C85 121.0(8)
C99 C94 C85 122.4(8)
C96 C95 C94 119.4(10)
C97 C96 C95 124.0(10)
C96 C97 C98 116.9(9)
C99 C98 C97 121.6(10)
C98 C99 C94 121.4(10)
N10 Co1 N13 175.8(4)
N10 Co1 N14 91.2(4)
N13 Co1 N14 90.8(4)
N10 Co1 N12 91.5(4)
N13 Co1 N12 84.8(4)
N14 Co1 N12 91.2(4)
N10 Co1 N11 85.7(3)
N13 Co1 N11 92.5(4)
N14 Co1 N11 175.2(4)
N12 Co1 N11 92.7(4)
N10 Co1 N15 92.0(4)
N13 Co1 N15 91.9(4)
N14 Co1 N15 85.7(4)
N12 Co1 N15 175.4(4)
N11 Co1 N15 90.6(4)
N18 Co2 N19 85.0(3)
N18 Co2 N20 90.3(3)
N19 Co2 N20 92.1(3)
N18 Co2 N17 91.4(4)
N19 Co2 N17 174.3(3)
N20 Co2 N17 92.3(4)
N18 Co2 N21 175.2(3)
N19 Co2 N21 93.1(3)
N20 Co2 N21 85.4(3)
N17 Co2 N21 90.8(4)
N18 Co2 N16 92.7(3)
N19 Co2 N16 90.3(3)
N20 Co2 N16 176.3(4)
N17 Co2 N16 85.5(3)
N21 Co2 N16 91.7(3)
N23 Co3 N26 176.1(4)
N23 Co3 N27 91.4(4)
N26 Co3 N27 86.2(4)
N23 Co3 N24 91.2(4)
N26 Co3 N24 92.1(4)
N27 Co3 N24 93.2(4)
N23 Co3 N25 91.3(4)
N26 Co3 N25 91.2(4)
N27 Co3 N25 175.6(4)
N24 Co3 N25 83.3(4)
N23 Co3 N22 84.8(4)
N26 Co3 N22 92.1(4)
N27 Co3 N22 91.1(4)
N24 Co3 N22 174.2(4)
N25 Co3 N22 92.6(4)
C100 N10 Co1 109.8(6)
C101 N11 Co1 107.6(6)
C102 N12 Co1 110.7(7)
C103 N13 Co1 109.7(7)
C104 N14 Co1 109.8(7)
C105 N15 Co1 108.2(6)
C106 N16 Co2 108.0(6)
C107 N17 Co2 111.0(6)
C108 N18 Co2 111.7(6)
C109 N19 Co2 108.7(6)
C110 N20 Co2 110.1(6)
C111 N21 Co2 108.5(6)
C112 N22 Co3 107.8(7)
C113 N23 Co3 112.0(6)
C114 N24 Co3 112.0(7)
C115 N25 Co3 110.4(7)
C116 N26 Co3 107.8(8)
C117 N27 Co3 110.0(8)
C101 C100 N10 109.7(9)
C100 C101 N11 105.7(9)
N12 C102 C103 108.0(8)
N13 C103 C102 106.7(9)
N14 C104 C105 109.3(9)
N15 C105 C104 105.8(9)
N16 C106 C107 107.3(8)
C106 C107 N17 107.9(8)
C109 C108 N18 106.5(8)
N19 C109 C108 109.4(8)
N20 C110 C111 105.6(8)
N21 C111 C110 105.2(8)
N22 C112 C113 109.6(9)
N23 C113 C112 104.8(8)
N24 C114 C115 105.6(9)
N25 C115 C114 104.3(8)
N26 C116 C117 108.7(10)
C116 C117 N27 104.9(11)
O104 O74 O105 39.7(32)
O77B O77A O91A 120.1(25)
O83B O83A O105 143.4(63)
O83A O83B O106 131.8(74)
O102 O84A O95 151.1(50)
O102 O84A O84B 42.0(27)
O95 O84A O84B 163.4(38)
O102 O84B O96 144.2(30)
O102 O84B O84A 32.3(19)
O96 O84B O84A 159.8(26)
O99 O87A O87B 109.5(23)
O99 O90B O90A 80.0(29)
O91B O91A O91C 111.1(31)
O91B O91A O77A 128.2(28)
O91C O91A O77A 120.6(28)
O94A O94B O105 125.9(32)
O90B O99 O87A 159.5(43)
O84A O102 O84B 105.7(41)
O105 O104 O74 98.4(58)
O105 O104 O86 95.7(55)
O74 O104 O86 163.9(59)
O104 O105 O94B 145.7(54)
O104 O105 O74 42.0(39)
O94B O105 O74 103.8(24)
O104 O105 O83A 130.5(54)
O94B O105 O83A 83.0(25)
O74 O105 O83A 168.6(30)
O75A O106 O83B 126.3(63)
O75A O106 O75B 15.1(24)
O83B O106 O75B 140.6(60)

loop_
_geom_bond_atom_site_label_1
_geom_bond_atom_site_label_2
_geom_bond_distance
Gd1 O11 2.336(6)
Gd1 O7 2.367(7)
Gd1 O9 2.375(6)
Gd1 O5 2.387(7)
Gd1 O13 2.418(7)
Gd1 O15 2.480(7)
Gd1 N2 2.592(7)
Gd1 N3 2.759(8)
Gd1 N1 2.763(7)
P1 O2 1.502(6)
P1 O1 1.504(6)
P1 O3 1.595(6)
P1 O4 1.600(7)
O3 C1 1.454(10)
O4 C16 1.474(10)
O5 C7 1.250(11)
O6 C7 1.244(11)
O7 C9 1.270(11)
O8 C9 1.240(11)
O9 C11 1.301(11)
O10 C11 1.268(11)
O11 C13 1.274(11)
O12 C13 1.275(11)
O13 C15 1.245(12)
O14 C15 1.257(12)
N1 C6 1.476(12)
N1 C2 1.481(11)
N1 C8 1.486(11)
N2 C10 1.469(11)
N2 C4 1.481(11)
N2 C3 1.513(11)
N3 C5 1.470(12)
N3 C14 1.480(12)
N3 C12 1.479(12)
C1 C2 1.518(13)
C2 C3 1.509(12)
C4 C5 1.520(13)
C6 C7 1.519(13)
C8 C9 1.515(13)
C10 C11 1.507(13)
C12 C13 1.508(14)
C14 C15 1.519(15)
C16 C21 1.501(13)
C16 C17 1.529(13)
C17 C18 1.549(12)
C18 C19 1.568(12)
C19 C20 1.544(12)
C19 C22 1.550(12)
C19 C28 1.559(12)
C20 C21 1.516(12)
C22 C23 1.374(12)
C22 C27 1.378(12)
C23 C24 1.397(13)
C24 C25 1.389(13)
C25 C26 1.385(13)
C26 C27 1.395(12)
C28 C33 1.382(12)
C28 C29 1.385(13)
C29 C30 1.406(13)
C30 C31 1.385(13)
C31 C32 1.336(14)
C32 C33 1.393(13)
Gd2 O28 2.355(6)
Gd2 O22 2.369(6)
Gd2 O24 2.372(6)
Gd2 O20 2.374(7)
Gd2 O26 2.405(6)
Gd2 O30 2.485(6)
Gd2 N5 2.625(7)
Gd2 N6 2.743(8)
Gd2 N4 2.774(8)
P2 O16 1.494(7)
P2 O17 1.498(7)
P2 O19 1.581(7)
P2 O18 1.603(7)
O18 C34 1.427(11)
O19 C49 1.476(11)
O20 C40 1.271(12)
O21 C40 1.254(11)
O22 C42 1.245(11)
O23 C42 1.302(12)
O24 C44 1.304(11)
O25 C44 1.203(11)
O26 C46 1.262(11)
O27 C46 1.289(12)
O28 C48 1.273(11)
O29 C48 1.254(10)
N4 C39 1.453(12)
N4 C41 1.470(11)
N4 C35 1.497(12)
N5 C36 1.458(12)
N5 C37 1.478(12)
N5 C43 1.494(12)
N6 C45 1.461(12)
N6 C38 1.482(12)
N6 C47 1.509(12)
C34 C35 1.511(13)
C35 C36 1.552(13)
C37 C38 1.525(13)
C39 C40 1.521(14)
C41 C42 1.519(13)
C43 C44 1.540(14)
C45 C46 1.513(13)
C47 C48 1.499(13)
C49 C50 1.487(13)
C49 C54 1.516(13)
C50 C51 1.515(12)
C51 C52 1.541(12)
C52 C53 1.534(13)
C52 C55 1.550(13)
C52 C61 1.579(13)
C53 C54 1.515(13)
C55 C56 1.390(12)
C55 C60 1.393(12)
C56 C57 1.406(13)
C57 C58 1.371(14)
C58 C59 1.410(13)
C59 C60 1.371(12)
C61 C62 1.384(13)
C61 C66 1.399(13)
C62 C63 1.390(13)
C63 C64 1.366(14)
C64 C65 1.373(14)
C65 C66 1.378(14)
Gd3 O41 2.351(7)
Gd3 O35 2.367(7)
Gd3 O37 2.377(7)
Gd3 O39 2.388(7)
Gd3 O43 2.423(7)
Gd3 O45 2.474(7)
Gd3 N8 2.626(8)
Gd3 N9 2.755(8)
Gd3 N7 2.799(8)
P3 O31 1.481(7)
P3 O32 1.483(6)
P3 O33 1.584(7)
P3 O34 1.588(7)
O33 C67 1.443(10)
O34 C82 1.446(10)
O35 C73 1.307(12)
O36 C73 1.230(12)
O37 C75 1.255(12)
O38 C75 1.248(12)
O39 C77 1.292(11)
O40 C77 1.218(10)
O41 C79 1.269(11)
O42 C79 1.233(11)
O43 C81 1.225(12)
O44 C81 1.260(12)
N7 C74 1.468(12)
N7 C72 1.486(11)
N7 C68 1.499(11)
N8 C76 1.460(11)
N8 C70 1.504(12)
N8 C69 1.506(12)
N9 C71 1.467(12)
N9 C78 1.486(12)
N9 C80 1.501(12)
C67 C68 1.521(12)
C68 C69 1.532(12)
C70 C71 1.506(13)
C72 C73 1.485(13)
C74 C75 1.516(13)
C76 C77 1.494(13)
C78 C79 1.485(14)
C80 C81 1.549(14)
C82 C83 1.500(12)
C82 C87 1.531(12)
C83 C84 1.525(12)
C84 C85 1.567(12)
C85 C88 1.534(12)
C85 C94 1.547(12)
C85 C86 1.553(12)
C86 C87 1.563(12)
C88 C89 1.390(12)
C88 C93 1.412(12)
C89 C90 1.353(12)
C90 C91 1.366(13)
C91 C92 1.420(13)
C92 C93 1.386(12)
C94 C95 1.392(12)
C94 C99 1.430(12)
C95 C96 1.384(13)
C96 C97 1.348(13)
C97 C98 1.395(13)
C98 C99 1.351(13)
Co1 N10 1.946(9)
Co1 N13 1.960(9)
Co1 N14 1.970(9)
Co1 N12 1.975(9)
Co1 N11 1.983(8)
Co1 N15 1.984(8)
Co2 N18 1.949(8)
Co2 N19 1.952(8)
Co2 N20 1.957(8)
Co2 N17 1.974(8)
Co2 N21 1.977(8)
Co2 N16 1.981(8)
Co3 N23 1.936(9)
Co3 N26 1.942(9)
Co3 N27 1.944(10)
Co3 N24 1.970(8)
Co3 N25 1.970(10)
Co3 N22 1.978(9)
N10 C100 1.495(12)
N11 C101 1.528(13)
N12 C102 1.477(13)
N13 C103 1.490(12)
N14 C104 1.516(14)
N15 C105 1.486(13)
N16 C106 1.494(12)
N17 C107 1.520(13)
N18 C108 1.500(12)
N19 C109 1.463(12)
N20 C110 1.504(13)
N21 C111 1.482(12)
N22 C112 1.410(13)
N23 C113 1.510(12)
N24 C114 1.460(12)
N25 C115 1.489(13)
N26 C116 1.47(2)
N27 C117 1.512(14)
C100 C101 1.464(14)
C102 C103 1.503(14)
C104 C105 1.52(2)
C106 C107 1.519(15)
C108 C109 1.479(14)
C110 C111 1.541(13)
C112 C113 1.520(15)
C114 C115 1.540(15)
C116 C117 1.50(2)
O46A O46B 1.20(3)
O55A O55B 1.03(3)
O66 O101 0.63(5)
O71A O71B 0.91(3)
O72A O72B 0.74(2)
O73 O73B 1.18(6)
O74 O104 1.20(7)
O74 O105 1.78(4)
O75A O106 1.33(7)
O75B O106 1.63(9)
O76A O76B 1.22(2)
O77A O77B 1.14(3)
O77A O91A 1.55(4)
O78A O78B 1.55(4)
O80A O80B 0.76(3)
O81A O81B 0.97(4)
O83A O83B 0.61(5)
O83A O105 1.80(5)
O83B O106 1.36(8)
O84A O102 0.99(4)
O84A O95 1.36(5)
O84A O84B 1.79(5)
O84B O102 1.25(3)
O84B O96 1.53(4)
O85A O85B 0.91(2)
O86 O104 1.66(7)
O87A O99 1.53(5)
O87A O87B 1.56(3)
O89A O89B 1.10(4)
O90A O90B 1.82(4)
O90B O99 1.25(5)
O91A O91B 1.51(5)
O91A O91C 1.51(5)
O94A O94B 1.10(3)
O94B O105 1.67(5)
O104 O105 1.15(6)
